data_7033984
loop_
_publ_author_name
'Li, Yingguo'
'Yu, Dawei'
'Dai, Zhongran'
'Zhang, Jinjin'
'Shao, Yongliang'
'Tang, Ning'
'Wu, Jincai'

_publ_section_title
;
 Bulky metallocavitands with a chiral cavity constructed by aluminum and
 magnesium atrane-likes: enantioselective recognition and separation of
 racemic alcohols.
;
_journal_issue 12
_journal_name_full 'Dalton transactions (Cambridge, England : 2003)'
_journal_page_first 5692
_journal_page_last 5702
_journal_paper_doi 10.1039/c4dt03848g
_journal_volume 44
_journal_year 2015
_chemical_formula_moiety '2(C116.31 H161.31 Mg4 N3 O15), 2(C7 H8 O), 4.5(C7 H8), 2(C6 H15 N), C2 H3 N, 0.75(C6 H6)'
_chemical_formula_sum 'C296.64 H412.1 Mg8 N9 O32'
_chemical_formula_weight 4810.58
_chemical_name_systematic
;
 ? 
;
_space_group_crystal_system monoclinic
_space_group_IT_number 15
_space_group_name_Hall '-C 2yc'
_space_group_name_H-M_alt 'C 1 2/c 1'
_symmetry_space_group_name_Hall '-C 2yc'
_symmetry_space_group_name_H-M 'C 1 2/c 1'
_atom_sites_solution_hydrogens geom
_atom_sites_solution_primary iterative
_atom_sites_solution_secondary difmap
_audit_creation_date 2015-01-20
_audit_creation_method
;
Olex2 1.2
(compiled 2015.01.19 svn.r3143 for OlexSys, GUI svn.r4992)
;
_audit_update_record
;
2015-01-21 deposited with the CCDC.
2015-02-10 downloaded from the CCDC.
;
_cell_angle_alpha 90.00
_cell_angle_beta 90.689(3)
_cell_angle_gamma 90.00
_cell_formula_units_Z 4
_cell_length_a 30.0110(9)
_cell_length_b 17.0781(7)
_cell_length_c 60.065(2)
_cell_measurement_reflns_used 8896
_cell_measurement_temperature 150.00(10)
_cell_measurement_theta_max 25.0980
_cell_measurement_theta_min 3.1510
_cell_volume 30782.9(19)
_computing_cell_refinement
;
CrysAlisPro, Agilent Technologies,
Version 1.171.36.28 (release 01-02-2013 CrysAlis171 .NET)
(compiled Feb  1 2013,16:14:44)
;
_computing_data_collection
;
CrysAlisPro, Agilent Technologies,
Version 1.171.36.28 (release 01-02-2013 CrysAlis171 .NET)
(compiled Feb  1 2013,16:14:44)
;
_computing_data_reduction
;
CrysAlisPro, Agilent Technologies,
Version 1.171.36.28 (release 01-02-2013 CrysAlis171 .NET)
(compiled Feb  1 2013,16:14:44)
;
_computing_molecular_graphics 'Olex2 (Dolomanov et al., 2009)'
_computing_publication_material 'Olex2 (Dolomanov et al., 2009)'
_computing_structure_refinement 'XH (Sheldrick, 2008)'
_computing_structure_solution
;
Superflip (Palatinus & Chapuis, 2007;Palatinus & van der Lee, 2008;
Palatinus et al., 2012)
;
_diffrn_ambient_temperature 150.00(10)
_diffrn_detector_area_resol_mean 16.0733
_diffrn_measured_fraction_theta_full 0.979
_diffrn_measured_fraction_theta_max 0.979
_diffrn_measurement_details
;
  1 omega -103.00  -72.00   0.5000   26.0000
omega____ theta____ kappa____ phi______ frames
    -      -19.2137  178.0000  -60.0000 62

  2 omega  -17.00   20.50   0.5000   26.0000
omega____ theta____ kappa____ phi______ frames
    -      -19.2137  -99.0000   90.0000 75

  3 omega   -9.00   18.00   0.5000   26.0000
omega____ theta____ kappa____ phi______ frames
    -       22.6512  -99.0000    0.0000 54

  4 omega   16.00   80.00   0.5000   26.0000
omega____ theta____ kappa____ phi______ frames
    -       22.6512   34.0000   44.0000 128

  5 omega  -52.00   48.00   0.5000   26.0000
omega____ theta____ kappa____ phi______ frames
    -       22.6512  -19.0000   30.0000 200
;
_diffrn_measurement_device_type 'SuperNova, Dual, Cu at zero, Eos'
_diffrn_measurement_method '\w scans'
_diffrn_orient_matrix_UB_11 -0.0214392000
_diffrn_orient_matrix_UB_12 -0.0147660000
_diffrn_orient_matrix_UB_13 0.0025342000
_diffrn_orient_matrix_UB_21 0.0034177000
_diffrn_orient_matrix_UB_22 0.0101771000
_diffrn_orient_matrix_UB_23 0.0113467000
_diffrn_orient_matrix_UB_31 -0.0093909000
_diffrn_orient_matrix_UB_32 0.0374140000
_diffrn_orient_matrix_UB_33 -0.0020897000
_diffrn_radiation_monochromator mirror
_diffrn_radiation_type MoK\a
_diffrn_radiation_wavelength 0.71073
_diffrn_reflns_av_R_equivalents 0.0788
_diffrn_reflns_av_unetI/netI 0.1325
_diffrn_reflns_limit_h_max 37
_diffrn_reflns_limit_h_min -39
_diffrn_reflns_limit_k_max 20
_diffrn_reflns_limit_k_min -21
_diffrn_reflns_limit_l_max 80
_diffrn_reflns_limit_l_min -60
_diffrn_reflns_number 73011
_diffrn_reflns_theta_full 25.00
_diffrn_reflns_theta_max 25.00
_diffrn_reflns_theta_min 2.92
_diffrn_source 'SuperNova (Mo) X-ray Source'
_exptl_absorpt_coefficient_mu 0.081
_exptl_absorpt_correction_T_max 1.00000
_exptl_absorpt_correction_T_min 0.69300
_exptl_absorpt_correction_type multi-scan
_exptl_absorpt_process_details
;
CrysAlisPro, Agilent Technologies,
Version 1.171.36.28 (release 01-02-2013 CrysAlis171 .NET)
(compiled Feb  1 2013,16:14:44)
Empirical absorption correction using spherical harmonics,
 implemented in SCALE3 ABSPACK scaling algorithm.
;
_exptl_crystal_colour 'clear light colourless'
_exptl_crystal_density_diffrn 1.038
_exptl_crystal_density_method 'not measured'
_exptl_crystal_description plate
_exptl_crystal_F_000 10428
_exptl_crystal_size_max 0.35
_exptl_crystal_size_mid 0.27
_exptl_crystal_size_min 0.25
_refine_diff_density_max 1.508
_refine_diff_density_min -0.843
_refine_diff_density_rms 0.133
_refine_ls_extinction_method none
_refine_ls_goodness_of_fit_ref 1.728
_refine_ls_hydrogen_treatment mixed
_refine_ls_matrix_type full
_refine_ls_number_parameters 1694
_refine_ls_number_reflns 26585
_refine_ls_number_restraints 418
_refine_ls_restrained_S_all 1.723
_refine_ls_R_factor_all 0.2407
_refine_ls_R_factor_gt 0.1986
_refine_ls_shift/su_max 1.355
_refine_ls_shift/su_mean 0.040
_refine_ls_structure_factor_coef Fsqd
_refine_ls_weighting_details 'calc w=1/[\s^2^(Fo^2^)+(0.2000P)^2^+0.0000P] where P=(Fo^2^+2Fc^2^)/3'
_refine_ls_weighting_scheme calc
_refine_ls_wR_factor_gt 0.4917
_refine_ls_wR_factor_ref 0.5174
_reflns_number_gt 17411
_reflns_number_total 26585
_reflns_threshold_expression >2sigma(I)
_cod_data_source_file c4dt03848g2.cif
_cod_data_source_block 3
_cod_depositor_comments 'Adding full bibliography for 7033982--7033987.cif.'
_cod_original_formula_sum 'C296.64 H412.10 Mg8 N9 O32'
_cod_database_code 7033984
_reflns_odcompleteness_completeness 97.62
_reflns_odcompleteness_iscentric 1
_reflns_odcompleteness_theta 26.32
_olex2_refinement_description
;
1. Fixed Uiso
 At 1.2 times of:
  All C(H) groups, All C(H,H) groups
 At 1.5 times of:
  All C(H,H,H) groups, All O(H) groups
2. Restrained distances
 N5-C2N = N5-C4N = N5-C6N
 2.6 with sigma of 0.02
 N5-C5N
 1.54 with sigma of 0.02
 C132-C133
 1.54 with sigma of 0.02
 C133-N4
 1.2 with sigma of 0.02
 C132-N4
 2.74 with sigma of 0.02
 C125-C126
 1.54 with sigma of 0.02
 O14-H14
 0.85 with sigma of 0.01
 C2N-C4N
 3.2 with sigma of 0.02
 C4N-C3N
 1.54 with sigma of 0.02
 C2N-C1N
 1.54 with sigma of 0.02
 C3N-N5
 1.54 with sigma of 0.02
 C1N-N5
 1.54 with sigma of 0.02
 C2N-C3N
 2.75 with sigma of 0.02
 C6N-C4N
 3 with sigma of 0.02
 C111-H14
 1.939284 with sigma of 0.02
 Mg4-H14
 2.757773 with sigma of 0.02
 C138-C144 \\sim C138-C140
 with sigma of 0.02
 C125-C127 \\sim C127-C131
 with sigma of 0.02
3. Restrained atomic chiral volume
 C139
 fixed at 0 with sigma of 0.1
4. Restrained planarity
 C125, C126, C127, C128, C129, C130, C131
 with sigma of 0.1
 C1B, C2B, C3B, C4B, C5B, C6B, C7B
 with sigma of 0.1
5. Rigid bond restraints
 O1A, C1A, C2A, C3A, C4A, C5A, C6A, C7A
 with sigma for 1-2 distances of 0.01 and sigma for 1-3 distances of 0.01
 O1B, C1B, C2B, C3B, C4B, C5B, C6B, C7B
 with sigma for 1-2 distances of 0.01 and sigma for 1-3 distances of 0.01
 N5, C1N, C2N, C3N, C4N, C5N, C6N
 with sigma for 1-2 distances of 0.01 and sigma for 1-3 distances of 0.01
 C125, C126, C127, C128, C129, C130, C131
 with sigma for 1-2 distances of 0.01 and sigma for 1-3 distances of 0.01
 N4, C132, C133
 with sigma for 1-2 distances of 0.01 and sigma for 1-3 distances of 0.01
 C138, C139, C140, C141, C142, C143, C144
 with sigma for 1-2 distances of 0.002 and sigma for 1-3 distances of 0.01
 C98, C99, C100, C101, C103
 with sigma for 1-2 distances of 0.002 and sigma for 1-3 distances of 0.01
 C134, C135, C136
 with sigma for 1-2 distances of 0.002 and sigma for 1-3 distances of 0.01
 C44, C46, C45, C47
 with sigma for 1-2 distances of 0.002 and sigma for 1-3 distances of 0.01
6. Uiso/Uaniso restraints and constraints
O1A \\sim C1A \\sim C2A \\sim C3A \\sim C4A \\sim C5A \\sim C6A \\sim C7A:
within 1.7A with sigma of 0.01 and sigma for terminal atoms of 0.02
O1B \\sim C1B \\sim C2B \\sim C3B \\sim C4B \\sim C5B \\sim C6B \\sim C7B:
within 1.7A with sigma of 0.01 and sigma for terminal atoms of 0.02
C125 \\sim C126 \\sim C127 \\sim C128 \\sim C129 \\sim C130 \\sim C131: within
1.7A with sigma of 0.01 and sigma for terminal atoms of 0.02
N5 \\sim C1N \\sim C2N \\sim C3N \\sim C4N \\sim C5N \\sim C6N: within 1.7A
with sigma of 0.01 and sigma for terminal atoms of 0.02
N4 \\sim C132 \\sim C133: within 1.7A with sigma of 0.01 and sigma for terminal
atoms of 0.02
C138 \\sim C139 \\sim C140 \\sim C141 \\sim C142 \\sim C143 \\sim C144: within
1.7A with sigma of 0.004 and sigma for terminal atoms of 0.08
C98 \\sim C99 \\sim C100 \\sim C101 \\sim C102 \\sim C103: within 1.7A with
sigma of 0.004 and sigma for terminal atoms of 0.08
C134 \\sim C135 \\sim C136: within 1.7A with sigma of 0.004 and sigma for
terminal atoms of 0.08
C47 \\sim C44 \\sim C45 \\sim C46: within 1.7A with sigma of 0.004 and sigma
for terminal atoms of 0.08
7. Others
 Sof(C100)=Sof(H100)=FVAR(1)
 Sof(C99)=Sof(H99)=FVAR(2)
 Sof(C103)=Sof(H103)=FVAR(3)
 Sof(C102)=Sof(H102)=FVAR(4)
 Sof(C101)=Sof(H101)=FVAR(5)
 Fixed Sof: C79(0.5) H79A(0.5) H79B(0.5) H79C(0.5) C79'(0.5) H79D(0.5)
 H79E(0.5) H79F(0.5) O1A(0.5) H1A(0.5) C1A(0.5) H1AA(0.5) H1AB(0.5) C2A(0.5)
 C3A(0.5) H3A(0.5) C4A(0.5) H4A(0.5) C5A(0.5) H5A(0.5) C6A(0.5) H6A(0.5)
 C7A(0.5) H7A(0.5) C138(0.75) H13D(0.75) H13E(0.75) H13F(0.75) C139(0.75)
 C140(0.75) H140(0.75) C141(0.75) H141(0.75) C142(0.75) H142(0.75) C143(0.75)
 H143(0.75) C144(0.75) H144(0.75) O1B(0.5) H1B(0.5) C1B(0.5) H1BA(0.5)
 H1BB(0.5) C2B(0.5) C3B(0.5) H3B(0.5) C4B(0.5) H4B(0.5) C5B(0.5) H5B(0.5)
 C6B(0.5) H6B(0.5) C7B(0.5) H7B(0.5) C125(0.5) H12D(0.5) H12E(0.5) H12F(0.5)
 C126(0.5) C127(0.5) H127(0.5) C128(0.5) H128(0.5) C129(0.5) H129(0.5)
 C130(0.5) H130(0.5) C131(0.5) H131(0.5) N4(0.5) C132(0.5) H13G(0.5) H13H(0.5)
 H13I(0.5) C133(0.5) C134(0.75) H134(0.75) C135(0.75) H135(0.75) C136(0.75)
 H136(0.75)
8.a Secondary CH2 refined with riding coordinates:
 C3AA(H3AA,H3AB), C22(H22A,H22B), C31(H31A,H31B), C39(H39A,H39B), C54(H54A,
 H54B), C63(H63A,H63B), C71(H71A,H71B), C86(H86A,H86B), C95(H95A,H95B),
 C97(H97A,H97B), C104(H10D,H10E), C111(H11A,H11B), C1A(H1AA,H1AB), C1B(H1BA,
 H1BB), C1N(H1NA,H1NB), C3N(H3NA,H3NB), C5N(H5NA,H5NB)
8.b Aromatic/amide H refined with riding coordinates:
 C3(H3), C5(H5), C18(H18), C20(H20), C35(H35), C37(H37), C50(H50), C52(H52),
 C67(H67), C69(H69), C82(H82), C84(H84), C99(H99), C100(H100), C101(H101),
 C102(H102), C103(H103), C106(H106), C107(H107), C108(H108), C109(H109),
 C110(H110), C113(H113), C114(H114), C115(H115), C116(H116), C117(H117),
 C3A(H3A), C4A(H4A), C5A(H5A), C6A(H6A), C7A(H7A), C140(H140), C141(H141),
 C142(H142), C143(H143), C144(H144), C3B(H3B), C4B(H4B), C5B(H5B), C6B(H6B),
 C7B(H7B), C127(H127), C128(H128), C129(H129), C130(H130), C131(H131),
 C120(H120), C121(H121), C122(H122), C123(H123), C124(H124), C134(H134),
 C135(H135), C136(H136)
8.c Fitted hexagon refined as free rotating group:
 C98(C99,C100,C101,C102,C103), C2A(C3A,C4A,C5A,C6A,C7A), C139(C140,C141,C142,
 C143,C144), C2B(C3B,C4B,C5B,C6B,C7B), C126(C127,C128,C129,C130,C131),
 C119(C120,C121,C122,C123,C124)
8.d Tetrahedral OH refined with riding coordinates:
 O13(H13), O15(H15)
8.e Idealised Me refined as rotating group:
 C8(H8A,H8B,H8C), C9(H9A,H9B,H9C), C10(H10A,H10B,H10C), C12(H12A,H12B,H12C),
 C13(H13A,H13B,H13C), C14(H14A,H14B,H14C), C24(H24A,H24B,H24C), C25(H25A,H25B,
 H25C), C26(H26A,H26B,H26C), C28(H28A,H28B,H28C), C29(H29A,H29B,H29C), C30(H30A,
 H30B,H30C), C41(H41A,H41B,H41C), C42(H42A,H42B,H42C), C43(H43A,H43B,H43C),
 C45(H45A,H45B,H45C), C46(H46A,H46B,H46C), C47(H47A,H47B,H47C), C56(H56A,H56B,
 H56C), C57(H57A,H57B,H57C), C58(H58A,H58B,H58C), C60(H60A,H60B,H60C), C61(H61A,
 H61B,H61C), C62(H62A,H62B,H62C), C73(H73A,H73B,H73C), C74(H74A,H74B,H74C),
 C75(H75A,H75B,H75C), C77(H77A,H77B,H77C), C78(H78A,H78B,H78C), C88(H88A,H88B,
 H88C), C89(H89A,H89B,H89C), C90(H90A,H90B,H90C), C92(H92A,H92B,H92C), C93(H93A,
 H93B,H93C), C94(H94A,H94B,H94C), C79(H79A,H79B,H79C), C79'(H79D,H79E,H79F),
 C138(H13D,H13E,H13F), C125(H12D,H12E,H12F), C118(H11C,H11D,H11E), C2N(H2NA,
 H2NB,H2NC), C4N(H4NA,H4NB,H4NC), C6N(H6NA,H6NB,H6NC), C132(H13G,H13H,H13I)
8.f Idealised tetrahedral OH refined as rotating group:
 O1A(H1A), O1B(H1B)
;
_olex2_date_sample_data_collection 1365740971.38
_olex2_submission_special_instructions 'No special instructions were received'

loop_
_space_group_symop_id
_space_group_symop_operation_xyz
1 'x, y, z'
2 '-x, y, -z+1/2'
3 'x+1/2, y+1/2, z'
4 '-x+1/2, y+1/2, -z+1/2'
5 '-x, -y, -z'
6 'x, -y, z-1/2'
7 '-x+1/2, -y+1/2, -z'
8 'x+1/2, -y+1/2, z-1/2'

loop_
_atom_site_label
_atom_site_type_symbol
_atom_site_fract_x
_atom_site_fract_y
_atom_site_fract_z
_atom_site_U_iso_or_equiv
_atom_site_adp_type
_atom_site_occupancy
_atom_site_calc_flag
_atom_site_disorder_assembly
_atom_site_disorder_group
_atom_site_refinement_flags_posn
_atom_site_refinement_flags_adp
Mg1 Mg 0.06870(7) 0.18136(14) 0.12841(4) 0.0316(6) Uani 1 d . . . .
Mg2 Mg 0.18183(7) 0.44395(14) 0.12715(4) 0.0329(6) Uani 1 d . . . .
Mg3 Mg 0.25533(7) 0.14066(14) 0.13058(4) 0.0325(6) Uani 1 d . . . .
Mg4 Mg 0.16882(7) 0.25696(12) 0.15441(4) 0.0240(5) Uani 1 d . . D .
O1 O 0.03973(18) 0.1746(3) 0.09960(9) 0.0462(14) Uani 1 d . . . .
O2 O 0.04352(16) 0.1759(3) 0.15834(9) 0.0367(12) Uani 1 d . . . .
O3 O 0.13735(14) 0.1691(3) 0.13530(8) 0.0276(11) Uani 1 d . . . .
O4 O 0.19496(15) 0.0884(3) 0.13162(9) 0.0410(13) Uani 1 d . . . .
O5 O 0.19031(16) 0.4803(3) 0.09779(9) 0.0427(13) Uani 1 d . . . .
O6 O 0.19318(16) 0.4902(3) 0.15643(9) 0.0407(13) Uani 1 d . . . .
O7 O 0.14137(15) 0.3463(3) 0.13400(8) 0.0308(11) Uani 1 d . . . .
O8 O 0.07295(14) 0.3001(3) 0.12859(8) 0.0303(11) Uani 1 d . . . .
O9 O 0.27050(19) 0.0975(4) 0.10189(9) 0.0506(15) Uani 1 d . . . .
O10 O 0.27341(16) 0.1100(3) 0.16070(9) 0.0388(12) Uani 1 d . . . .
O11 O 0.22695(14) 0.2510(2) 0.13522(8) 0.0247(10) Uani 1 d . . . .
O12 O 0.23833(16) 0.3770(3) 0.12846(9) 0.0371(12) Uani 1 d . . . .
O13 O 0.19798(16) 0.1738(3) 0.17561(9) 0.0370(12) Uani 1 d . . . .
H13 H 0.2215 0.1562 0.1708 0.056 Uiso 1 calc . . R .
O14 O 0.11139(16) 0.2569(3) 0.17463(8) 0.0309(11) Uani 1 d . . D .
H14 H 0.0911(12) 0.2216(17) 0.1755(11) 0.046 Uiso 1 d . . DR .
O15 O 0.19696(15) 0.3467(3) 0.17427(8) 0.0341(11) Uani 1 d . . . .
H15 H 0.1941 0.3902 0.1687 0.051 Uiso 1 calc . . R .
N1 N 0.31366(18) 0.2179(4) 0.12766(10) 0.0334(14) Uani 1 d . . . .
N2 N 0.11440(19) 0.4947(4) 0.12576(11) 0.0354(14) Uani 1 d . . . .
N3 N 0.07765(18) 0.0529(3) 0.12688(10) 0.0315(14) Uani 1 d . . . .
C1 C 0.0478(2) 0.1248(5) 0.08319(12) 0.0390(18) Uani 1 d . . . .
C2 C 0.0516(3) 0.1495(5) 0.06071(15) 0.047(2) Uani 1 d . . . .
C3 C 0.0596(3) 0.0960(6) 0.04474(13) 0.050(2) Uani 1 d . . . .
H3 H 0.0622 0.1133 0.0301 0.060 Uiso 1 calc . . R .
C3AA C 0.0470(2) 0.0156(5) 0.11069(13) 0.0354(17) Uani 1 d . . . .
H3AA H 0.0165 0.0250 0.1153 0.043 Uiso 1 calc . . R .
H3AB H 0.0519 -0.0405 0.1109 0.043 Uiso 1 calc . . R .
C4 C 0.0642(3) 0.0160(6) 0.04894(16) 0.054(2) Uani 1 d . . . .
C5 C 0.0612(2) -0.0074(5) 0.07054(13) 0.0417(19) Uani 1 d . . . .
H5 H 0.0652 -0.0600 0.0740 0.050 Uiso 1 calc . . R .
C6 C 0.0525(2) 0.0451(5) 0.08756(14) 0.0415(19) Uani 1 d . . . .
C7 C 0.0449(4) 0.2403(6) 0.05485(16) 0.059(3) Uani 1 d . . . .
C8 C 0.0798(5) 0.2884(7) 0.0672(2) 0.091(4) Uani 1 d . . . .
H8A H 0.0716 0.2934 0.0825 0.136 Uiso 1 calc . . GR .
H8B H 0.0817 0.3395 0.0606 0.136 Uiso 1 calc . . GR .
H8C H 0.1082 0.2628 0.0663 0.136 Uiso 1 calc . . GR .
C9 C -0.0021(4) 0.2610(6) 0.06046(19) 0.074(3) Uani 1 d . . . .
H9A H -0.0222 0.2356 0.0502 0.112 Uiso 1 calc . . GR .
H9B H -0.0060 0.3167 0.0595 0.112 Uiso 1 calc . . GR .
H9C H -0.0084 0.2439 0.0753 0.112 Uiso 1 calc . . GR .
C10 C 0.0489(5) 0.2520(7) 0.02943(17) 0.091(4) Uani 1 d . . . .
H10A H 0.0798 0.2503 0.0254 0.137 Uiso 1 calc . . GR .
H10B H 0.0365 0.3018 0.0253 0.137 Uiso 1 calc . . GR .
H10C H 0.0330 0.2110 0.0218 0.137 Uiso 1 calc . . GR .
C11 C 0.0718(3) -0.0423(6) 0.02967(15) 0.061(3) Uani 1 d . . . .
C12 C 0.0881(6) -0.0027(9) 0.0090(2) 0.120(6) Uani 1 d . . . .
H12A H 0.0674 0.0375 0.0046 0.179 Uiso 1 calc . . GR .
H12B H 0.0905 -0.0405 -0.0027 0.179 Uiso 1 calc . . GR .
H12C H 0.1167 0.0203 0.0119 0.179 Uiso 1 calc . . GR .
C13 C 0.1043(5) -0.1056(9) 0.0364(2) 0.124(6) Uani 1 d . . . .
H13A H 0.1319 -0.0981 0.0287 0.186 Uiso 1 calc . . GR .
H13B H 0.0921 -0.1558 0.0325 0.186 Uiso 1 calc . . GR .
H13C H 0.1097 -0.1032 0.0522 0.186 Uiso 1 calc . . GR .
C14 C 0.0279(4) -0.0864(9) 0.0252(2) 0.111(5) Uani 1 d . . . .
H14A H 0.0192 -0.1137 0.0384 0.167 Uiso 1 calc . . GR .
H14B H 0.0320 -0.1233 0.0133 0.167 Uiso 1 calc . . GR .
H14C H 0.0051 -0.0497 0.0210 0.167 Uiso 1 calc . . GR .
C16 C 0.0150(2) 0.1198(4) 0.16360(12) 0.0299(16) Uani 1 d . . . .
C17 C -0.0277(2) 0.1364(4) 0.17272(13) 0.0358(17) Uani 1 d . . . .
C18 C -0.0558(2) 0.0739(4) 0.17836(13) 0.0353(17) Uani 1 d . . . .
H18 H -0.0834 0.0852 0.1844 0.042 Uiso 1 calc . . R .
C19 C -0.0441(2) -0.0046(4) 0.17525(13) 0.0349(17) Uani 1 d . . . .
C20 C -0.0035(2) -0.0196(4) 0.16578(12) 0.0333(16) Uani 1 d . . . .
H20 H 0.0050 -0.0713 0.1634 0.040 Uiso 1 calc . . R .
C21 C 0.0255(2) 0.0407(4) 0.15964(12) 0.0311(16) Uani 1 d . . . .
C22 C 0.0707(2) 0.0195(4) 0.15027(13) 0.0343(17) Uani 1 d . . . .
H22A H 0.0735 -0.0371 0.1497 0.041 Uiso 1 calc . . R .
H22B H 0.0939 0.0393 0.1602 0.041 Uiso 1 calc . . R .
C23 C -0.0429(3) 0.2214(6) 0.17628(17) 0.053(2) Uani 1 d . . . .
C24 C -0.0913(3) 0.2269(6) 0.1845(3) 0.089(5) Uani 1 d . . . .
H24A H -0.1108 0.2009 0.1741 0.133 Uiso 1 calc . . GR .
H24B H -0.0998 0.2810 0.1856 0.133 Uiso 1 calc . . GR .
H24C H -0.0935 0.2024 0.1988 0.133 Uiso 1 calc . . GR .
C25 C -0.0143(3) 0.2556(5) 0.19520(17) 0.054(2) Uani 1 d . . . .
H25A H -0.0203 0.2279 0.2088 0.081 Uiso 1 calc . . GR .
H25B H -0.0214 0.3100 0.1971 0.081 Uiso 1 calc . . GR .
H25C H 0.0166 0.2503 0.1916 0.081 Uiso 1 calc . . GR .
C26 C -0.0400(4) 0.2686(6) 0.1557(2) 0.070(3) Uani 1 d . . . .
H26A H -0.0103 0.2890 0.1543 0.105 Uiso 1 calc . . GR .
H26B H -0.0608 0.3111 0.1563 0.105 Uiso 1 calc . . GR .
H26C H -0.0469 0.2362 0.1430 0.105 Uiso 1 calc . . GR .
C27 C -0.0774(3) -0.0683(4) 0.18303(15) 0.042(2) Uani 1 d . . . .
C28 C -0.0922(3) -0.0520(5) 0.20711(17) 0.059(3) Uani 1 d . . . .
H28A H -0.0664 -0.0464 0.2166 0.089 Uiso 1 calc . . GR .
H28B H -0.1101 -0.0948 0.2123 0.089 Uiso 1 calc . . GR .
H28C H -0.1094 -0.0046 0.2075 0.089 Uiso 1 calc . . GR .
C29 C -0.0554(3) -0.1500(5) 0.18285(17) 0.054(2) Uani 1 d . . . .
H29A H -0.0505 -0.1660 0.1678 0.081 Uiso 1 calc . . GR .
H29B H -0.0746 -0.1871 0.1900 0.081 Uiso 1 calc . . GR .
H29C H -0.0274 -0.1479 0.1907 0.081 Uiso 1 calc . . GR .
C30 C -0.1174(3) -0.0673(5) 0.16748(18) 0.058(3) Uani 1 d . . . .
H30A H -0.1277 -0.0144 0.1657 0.087 Uiso 1 calc . . GR .
H30B H -0.1408 -0.0986 0.1736 0.087 Uiso 1 calc . . GR .
H30C H -0.1091 -0.0881 0.1533 0.087 Uiso 1 calc . . GR .
C31 C 0.1243(2) 0.0393(4) 0.12172(13) 0.0352(17) Uani 1 d . . . .
H31A H 0.1274 0.0345 0.1057 0.042 Uiso 1 calc . . R .
H31B H 0.1338 -0.0098 0.1284 0.042 Uiso 1 calc . . R .
C32 C 0.1544(2) 0.1038(5) 0.13000(12) 0.0358(18) Uani 1 d . . . .
C33 C 0.1620(2) 0.4981(4) 0.08115(13) 0.0369(17) Uani 1 d . . . .
C34 C 0.1708(3) 0.4784(5) 0.05906(13) 0.0425(19) Uani 1 d . . . .
C35 C 0.1398(3) 0.5017(6) 0.04247(16) 0.061(3) Uani 1 d . . . .
H35 H 0.1457 0.4880 0.0278 0.074 Uiso 1 calc . . R .
C36 C 0.1013(4) 0.5433(6) 0.04662(17) 0.064(3) Uani 1 d . . . .
C37 C 0.0920(3) 0.5596(5) 0.06897(13) 0.048(2) Uani 1 d . . . .
H37 H 0.0655 0.5847 0.0725 0.057 Uiso 1 calc . . R .
C38 C 0.1216(3) 0.5391(5) 0.08599(14) 0.0407(18) Uani 1 d . . . .
C39 C 0.1110(3) 0.5606(5) 0.10974(14) 0.0436(19) Uani 1 d . . . .
H39A H 0.1313 0.6017 0.1145 0.052 Uiso 1 calc . . R .
H39B H 0.0810 0.5816 0.1102 0.052 Uiso 1 calc . . R .
C40 C 0.2137(3) 0.4357(6) 0.05303(16) 0.057(3) Uani 1 d . . . .
C41 C 0.2532(4) 0.4876(8) 0.0593(2) 0.087(4) Uani 1 d . . . .
H41A H 0.2550 0.5304 0.0490 0.131 Uiso 1 calc . . GR .
H41B H 0.2801 0.4574 0.0588 0.131 Uiso 1 calc . . GR .
H41C H 0.2493 0.5076 0.0741 0.131 Uiso 1 calc . . GR .
C42 C 0.2162(4) 0.4156(8) 0.02833(19) 0.084(4) Uani 1 d . . . .
H42A H 0.1905 0.3853 0.0241 0.125 Uiso 1 calc . . GR .
H42B H 0.2427 0.3858 0.0256 0.125 Uiso 1 calc . . GR .
H42C H 0.2169 0.4630 0.0198 0.125 Uiso 1 calc . . GR .
C43 C 0.2169(5) 0.3568(7) 0.0666(2) 0.091(4) Uani 1 d . . . .
H43A H 0.2128 0.3673 0.0821 0.137 Uiso 1 calc . . GR .
H43B H 0.2457 0.3337 0.0644 0.137 Uiso 1 calc . . GR .
H43C H 0.1942 0.3214 0.0614 0.137 Uiso 1 calc . . GR .
C44 C 0.0691(4) 0.5669(10) 0.02829(19) 0.098(4) Uani 1 d . . . U
C45 C 0.0845(9) 0.6456(13) 0.0207(5) 0.233(12) Uani 1 d . . . U
H45A H 0.1009 0.6707 0.0325 0.350 Uiso 1 calc . . GR .
H45B H 0.0592 0.6771 0.0167 0.350 Uiso 1 calc . . GR .
H45C H 0.1033 0.6395 0.0080 0.350 Uiso 1 calc . . GR .
C46 C 0.0243(6) 0.585(2) 0.0346(3) 0.224(11) Uani 1 d . . . U
H46A H 0.0088 0.5371 0.0379 0.337 Uiso 1 calc . . GR .
H46B H 0.0093 0.6113 0.0226 0.337 Uiso 1 calc . . GR .
H46C H 0.0248 0.6179 0.0475 0.337 Uiso 1 calc . . GR .
C47 C 0.0715(7) 0.5121(13) 0.0084(3) 0.162(8) Uani 1 d . . . U
H47A H 0.1021 0.5011 0.0052 0.243 Uiso 1 calc . . GR .
H47B H 0.0575 0.5364 -0.0043 0.243 Uiso 1 calc . . GR .
H47C H 0.0563 0.4641 0.0118 0.243 Uiso 1 calc . . GR .
C48 C 0.1792(2) 0.5611(4) 0.16206(14) 0.0351(17) Uani 1 d . . . .
C49 C 0.2080(2) 0.6183(4) 0.17132(14) 0.0395(18) Uani 1 d . . . .
C50 C 0.1893(3) 0.6909(5) 0.17761(15) 0.044(2) Uani 1 d . . . .
H50 H 0.2083 0.7278 0.1841 0.053 Uiso 1 calc . . R .
C51 C 0.1441(3) 0.7116(4) 0.17484(14) 0.0409(19) Uani 1 d . . . .
C52 C 0.1169(2) 0.6540(5) 0.16449(14) 0.0390(18) Uani 1 d . . . .
H52 H 0.0870 0.6654 0.1618 0.047 Uiso 1 calc . . R .
C53 C 0.1334(2) 0.5809(4) 0.15824(13) 0.0331(17) Uani 1 d . . . .
C54 C 0.1024(2) 0.5220(5) 0.14858(13) 0.0357(17) Uani 1 d . . . .
H54A H 0.0727 0.5443 0.1480 0.043 Uiso 1 calc . . R .
H54B H 0.1015 0.4770 0.1584 0.043 Uiso 1 calc . . R .
C55 C 0.2580(3) 0.6025(5) 0.17512(18) 0.053(2) Uani 1 d . . . .
C56 C 0.2786(3) 0.5803(7) 0.15287(19) 0.067(3) Uani 1 d . . . .
H56A H 0.2674 0.5302 0.1482 0.101 Uiso 1 calc . . GR .
H56B H 0.3104 0.5776 0.1545 0.101 Uiso 1 calc . . GR .
H56C H 0.2710 0.6191 0.1419 0.101 Uiso 1 calc . . GR .
C57 C 0.2646(3) 0.5348(6) 0.19190(19) 0.062(3) Uani 1 d . . . .
H57A H 0.2514 0.5487 0.2058 0.093 Uiso 1 calc . . GR .
H57B H 0.2958 0.5254 0.1941 0.093 Uiso 1 calc . . GR .
H57C H 0.2505 0.4883 0.1862 0.093 Uiso 1 calc . . GR .
C58 C 0.2827(3) 0.6736(5) 0.1840(2) 0.074(4) Uani 1 d . . . .
H58A H 0.2774 0.7173 0.1742 0.112 Uiso 1 calc . . GR .
H58B H 0.3140 0.6626 0.1846 0.112 Uiso 1 calc . . GR .
H58C H 0.2723 0.6859 0.1986 0.112 Uiso 1 calc . . GR .
C59 C 0.1282(3) 0.7912(5) 0.18219(18) 0.055(2) Uani 1 d . . . .
C60 C 0.1443(4) 0.8083(6) 0.2061(2) 0.080(4) Uani 1 d . . . .
H60A H 0.1302 0.7726 0.2162 0.120 Uiso 1 calc . . GR .
H60B H 0.1366 0.8610 0.2101 0.120 Uiso 1 calc . . GR .
H60C H 0.1760 0.8018 0.2071 0.120 Uiso 1 calc . . GR .
C61 C 0.0777(3) 0.7974(5) 0.18196(18) 0.056(2) Uani 1 d . . . .
H61A H 0.0667 0.7925 0.1669 0.084 Uiso 1 calc . . GR .
H61B H 0.0690 0.8473 0.1879 0.084 Uiso 1 calc . . GR .
H61C H 0.0654 0.7564 0.1909 0.084 Uiso 1 calc . . GR .
C62 C 0.1468(4) 0.8530(5) 0.1673(3) 0.086(4) Uani 1 d . . . .
H62A H 0.1785 0.8564 0.1696 0.129 Uiso 1 calc . . GR .
H62B H 0.1334 0.9025 0.1707 0.129 Uiso 1 calc . . GR .
H62C H 0.1406 0.8398 0.1521 0.129 Uiso 1 calc . . GR .
C63 C 0.0844(2) 0.4325(4) 0.11928(13) 0.0359(17) Uani 1 d . . . .
H63A H 0.0820 0.4306 0.1032 0.043 Uiso 1 calc . . R .
H63B H 0.0550 0.4433 0.1251 0.043 Uiso 1 calc . . R .
C64 C 0.1005(2) 0.3526(4) 0.12803(12) 0.0293(15) Uani 1 d . . . .
C65 C 0.2903(3) 0.1376(5) 0.08505(13) 0.0440(19) Uani 1 d . . . .
C66 C 0.2732(3) 0.1364(5) 0.06301(14) 0.051(2) Uani 1 d . . . .
C67 C 0.2967(3) 0.1658(7) 0.04618(15) 0.064(3) Uani 1 d . . . .
H67 H 0.2863 0.1591 0.0317 0.077 Uiso 1 calc . . R .
C68 C 0.3384(3) 0.2083(8) 0.05017(15) 0.073(3) Uani 1 d A . . .
C69 C 0.3531(3) 0.2111(8) 0.07165(15) 0.066(3) Uani 1 d . . . .
H69 H 0.3798 0.2365 0.0748 0.080 Uiso 1 calc . . R .
C70 C 0.3299(3) 0.1778(5) 0.08894(13) 0.0430(19) Uani 1 d . . . .
C71 C 0.3471(2) 0.1850(6) 0.11248(12) 0.043(2) Uani 1 d . . . .
H71A H 0.3560 0.1337 0.1178 0.052 Uiso 1 calc . . R .
H71B H 0.3732 0.2183 0.1127 0.052 Uiso 1 calc . . R .
C72 C 0.2281(5) 0.0958(10) 0.05721(19) 0.104(5) Uani 1 d . . . .
C73 C 0.2346(7) 0.0085(12) 0.0591(5) 0.207(14) Uani 1 d . . . .
H73A H 0.2553 -0.0087 0.0481 0.311 Uiso 1 calc . . GR .
H73B H 0.2066 -0.0175 0.0569 0.311 Uiso 1 calc . . GR .
H73C H 0.2462 -0.0039 0.0737 0.311 Uiso 1 calc . . GR .
C74 C 0.2108(5) 0.1207(15) 0.0339(2) 0.168(10) Uani 1 d . . . .
H74A H 0.2073 0.0752 0.0246 0.252 Uiso 1 calc . . GR .
H74B H 0.2318 0.1558 0.0272 0.252 Uiso 1 calc . . GR .
H74C H 0.1826 0.1467 0.0353 0.252 Uiso 1 calc . . GR .
C75 C 0.1911(4) 0.1247(8) 0.0721(2) 0.090(4) Uani 1 d . . . .
H75A H 0.1967 0.1074 0.0871 0.135 Uiso 1 calc . . GR .
H75B H 0.1631 0.1041 0.0669 0.135 Uiso 1 calc . . GR .
H75C H 0.1902 0.1809 0.0717 0.135 Uiso 1 calc . . GR .
C76 C 0.3642(4) 0.2414(12) 0.03052(18) 0.124(8) Uani 1 d . . . .
C77 C 0.4109(5) 0.2444(12) 0.0343(3) 0.154(9) Uani 1 d A . . .
H77A H 0.4177 0.2844 0.0451 0.231 Uiso 1 calc . . GR .
H77B H 0.4256 0.2561 0.0206 0.231 Uiso 1 calc . . GR .
H77C H 0.4211 0.1947 0.0398 0.231 Uiso 1 calc . . GR .
C78 C 0.3384(4) 0.2652(9) 0.0115(2) 0.104(5) Uani 1 d A . . .
H78A H 0.3182 0.2240 0.0074 0.157 Uiso 1 calc . . GR .
H78B H 0.3580 0.2759 -0.0007 0.157 Uiso 1 calc . . GR .
H78C H 0.3219 0.3116 0.0150 0.157 Uiso 1 calc . . GR .
C80 C 0.3162(2) 0.0959(4) 0.16646(13) 0.0336(17) Uani 1 d . . . .
C81 C 0.3308(2) 0.0267(4) 0.17702(15) 0.0398(19) Uani 1 d . . . .
C82 C 0.3760(2) 0.0176(4) 0.18212(14) 0.0373(18) Uani 1 d . . . .
H82 H 0.3850 -0.0288 0.1889 0.045 Uiso 1 calc . . R .
C83 C 0.4083(2) 0.0730(4) 0.17769(13) 0.0351(17) Uani 1 d . . . .
C84 C 0.3934(2) 0.1409(4) 0.16676(12) 0.0330(17) Uani 1 d . . . .
H84 H 0.4141 0.1792 0.1631 0.040 Uiso 1 calc . . R .
C85 C 0.3487(2) 0.1527(4) 0.16124(11) 0.0289(15) Uani 1 d . . . .
C86 C 0.3343(2) 0.2283(4) 0.15082(12) 0.0328(16) Uani 1 d . . . .
H86A H 0.3599 0.2628 0.1498 0.039 Uiso 1 calc . . R .
H86B H 0.3127 0.2534 0.1604 0.039 Uiso 1 calc . . R .
C87 C 0.2968(2) -0.0379(5) 0.18399(19) 0.056(3) Uani 1 d . . . .
C88 C 0.2712(3) -0.0645(6) 0.1630(2) 0.079(4) Uani 1 d . . . .
H88A H 0.2514 -0.0235 0.1581 0.118 Uiso 1 calc . . GR .
H88B H 0.2543 -0.1106 0.1663 0.118 Uiso 1 calc . . GR .
H88C H 0.2920 -0.0758 0.1514 0.118 Uiso 1 calc . . GR .
C89 C 0.2660(3) -0.0049(6) 0.2011(2) 0.071(3) Uani 1 d . . . .
H89A H 0.2814 -0.0014 0.2152 0.106 Uiso 1 calc . . GR .
H89B H 0.2406 -0.0386 0.2025 0.106 Uiso 1 calc . . GR .
H89C H 0.2563 0.0463 0.1966 0.106 Uiso 1 calc . . GR .
C90 C 0.3198(3) -0.1083(6) 0.1938(3) 0.088(4) Uani 1 d . . . .
H90A H 0.3414 -0.1277 0.1835 0.132 Uiso 1 calc . . GR .
H90B H 0.2981 -0.1484 0.1967 0.132 Uiso 1 calc . . GR .
H90C H 0.3344 -0.0939 0.2075 0.132 Uiso 1 calc . . GR .
C91 C 0.4565(2) 0.0583(5) 0.18364(15) 0.045(2) Uani 1 d . . . .
C92 C 0.4854(3) 0.1315(5) 0.18173(19) 0.059(3) Uani 1 d . . . .
H92A H 0.4879 0.1460 0.1663 0.089 Uiso 1 calc . . GR .
H92B H 0.5146 0.1209 0.1878 0.089 Uiso 1 calc . . GR .
H92C H 0.4720 0.1736 0.1898 0.089 Uiso 1 calc . . GR .
C93 C 0.4755(3) -0.0034(6) 0.1674(2) 0.071(3) Uani 1 d . . . .
H93A H 0.4609 -0.0527 0.1697 0.106 Uiso 1 calc . . GR .
H93B H 0.5069 -0.0093 0.1700 0.106 Uiso 1 calc . . GR .
H93C H 0.4704 0.0136 0.1523 0.106 Uiso 1 calc . . GR .
C94 C 0.4610(3) 0.0276(7) 0.20793(18) 0.068(3) Uani 1 d . . . .
H94A H 0.4482 0.0649 0.2179 0.102 Uiso 1 calc . . GR .
H94B H 0.4919 0.0204 0.2116 0.102 Uiso 1 calc . . GR .
H94C H 0.4456 -0.0215 0.2092 0.102 Uiso 1 calc . . GR .
C95 C 0.2972(2) 0.2944(4) 0.12042(12) 0.0329(16) Uani 1 d . . . .
H95A H 0.2973 0.2967 0.1043 0.039 Uiso 1 calc . . R .
H95B H 0.3171 0.3348 0.1260 0.039 Uiso 1 calc . . R .
C96 C 0.2509(2) 0.3107(4) 0.12842(12) 0.0307(16) Uani 1 d . . . .
C97 C 0.2426(4) 0.3368(7) 0.1821(2) 0.083(3) Uani 1 d . . . .
H97A H 0.2534 0.2876 0.1762 0.099 Uiso 1 calc . . R .
H97B H 0.2602 0.3781 0.1755 0.099 Uiso 1 calc . . R .
C98 C 0.2520(5) 0.3368(7) 0.20577(15) 0.141(5) Uani 1.00(4) d . . . U
C99 C 0.2932(5) 0.3240(8) 0.21592(19) 0.143(5) Uani 0.79(3) d . . G U
H99 H 0.3171 0.3068 0.2075 0.172 Uiso 0.79(3) calc . . R .
C100 C 0.2986(4) 0.3368(7) 0.23864(19) 0.145(5) Uani 0.95(3) d . . G U
H100 H 0.3262 0.3282 0.2454 0.174 Uiso 0.95(3) calc . . R .
C101 C 0.2629(5) 0.3624(7) 0.25121(15) 0.147(5) Uani 0.96(3) d . . G U
H101 H 0.2666 0.3710 0.2664 0.177 Uiso 0.96(3) calc . . R .
C102 C 0.2217(4) 0.3753(8) 0.2411(2) 0.146(5) Uani 0.80(3) d . . G U
H102 H 0.1978 0.3924 0.2495 0.175 Uiso 0.80(3) calc . . R .
C103 C 0.2162(4) 0.3624(7) 0.2183(2) 0.143(5) Uani 0.81(3) d . . G U
H103 H 0.1886 0.3710 0.2115 0.172 Uiso 0.81(3) calc . . R .
C104 C 0.1722(3) 0.1114(5) 0.18481(15) 0.046(2) Uani 1 d . . . .
H10D H 0.1836 0.0620 0.1793 0.055 Uiso 1 calc . . R .
H10E H 0.1417 0.1165 0.1795 0.055 Uiso 1 calc . . R .
C105 C 0.1723(3) 0.1089(5) 0.21016(15) 0.047(2) Uani 1 d . . . .
C106 C 0.2000(3) 0.1483(6) 0.22330(17) 0.062(3) Uani 1 d . . . .
H106 H 0.2208 0.1821 0.2171 0.075 Uiso 1 calc . . R .
C107 C 0.1983(4) 0.1396(8) 0.24530(19) 0.077(3) Uani 1 d . . . .
H107 H 0.2178 0.1681 0.2543 0.092 Uiso 1 calc . . R .
C108 C 0.1688(4) 0.0904(9) 0.2550(2) 0.097(5) Uani 1 d . . . .
H108 H 0.1684 0.0852 0.2704 0.116 Uiso 1 calc . . R .
C109 C 0.1405(5) 0.0497(10) 0.2425(2) 0.108(5) Uani 1 d . . . .
H109 H 0.1194 0.0176 0.2491 0.129 Uiso 1 calc . . R .
C110 C 0.1425(4) 0.0551(7) 0.21929(19) 0.080(3) Uani 1 d . . . .
H110 H 0.1246 0.0238 0.2102 0.096 Uiso 1 calc . . R .
C111 C 0.0949(3) 0.3299(5) 0.18348(15) 0.048(2) Uani 1 d . . D .
H11A H 0.0664 0.3416 0.1765 0.057 Uiso 1 calc . . R .
H11B H 0.1154 0.3715 0.1796 0.057 Uiso 1 calc . . R .
C112 C 0.0892(3) 0.3294(6) 0.20857(15) 0.052(2) Uani 1 d . . . .
C113 C 0.0946(4) 0.2671(6) 0.22178(17) 0.065(3) Uani 1 d . . . .
H113 H 0.1020 0.2189 0.2156 0.079 Uiso 1 calc . . R .
C114 C 0.0891(5) 0.2738(9) 0.2450(2) 0.096(4) Uani 1 d . . . .
H114 H 0.0941 0.2310 0.2543 0.115 Uiso 1 calc . . R .
C115 C 0.0763(4) 0.3440(8) 0.25358(18) 0.083(4) Uani 1 d . . . .
H115 H 0.0713 0.3482 0.2688 0.100 Uiso 1 calc . . R .
C116 C 0.0707(6) 0.4076(8) 0.2405(2) 0.116(6) Uani 1 d . . . .
H116 H 0.0635 0.4558 0.2467 0.139 Uiso 1 calc . . R .
C117 C 0.0756(4) 0.4002(7) 0.21801(19) 0.083(4) Uani 1 d . . . .
H117 H 0.0698 0.4429 0.2088 0.099 Uiso 1 calc . . R .
C79 C 0.3685(13) 0.3482(17) 0.0362(5) 0.132(14) Uani 0.50 d A 1 . .
H79A H 0.3796 0.3562 0.0511 0.198 Uiso 0.50 calc A 1 GR .
H79B H 0.3396 0.3718 0.0346 0.198 Uiso 0.50 calc A 1 GR .
H79C H 0.3885 0.3716 0.0258 0.198 Uiso 0.50 calc A 1 GR .
C79' C 0.3764(8) 0.1397(14) 0.0164(4) 0.081(7) Uani 0.50 d A 2 . .
H79D H 0.4051 0.1209 0.0213 0.122 Uiso 0.50 calc A 2 GR .
H79E H 0.3764 0.1458 0.0005 0.122 Uiso 0.50 calc A 2 GR .
H79F H 0.3538 0.1028 0.0205 0.122 Uiso 0.50 calc A 2 GR .
O1A O 0.3202(4) 0.9553(7) 0.1046(2) 0.059(3) Uani 0.50 d B 1 . U
H1A H 0.3036 0.9933 0.1051 0.089 Uiso 0.50 calc B 1 GR .
C1A C 0.3587(7) 0.9701(12) 0.1177(4) 0.068(4) Uani 0.50 d B 1 . U
H1AA H 0.3610 0.9298 0.1290 0.082 Uiso 0.50 calc B 1 R .
H1AB H 0.3549 1.0198 0.1253 0.082 Uiso 0.50 calc B 1 R .
C2A C 0.4001(4) 0.9725(8) 0.1056(2) 0.068(3) Uani 0.50 d B 1 . U
C3A C 0.4041(4) 1.0232(7) 0.0876(3) 0.078(4) Uani 0.50 d B 1 G U
H3A H 0.3810 1.0574 0.0840 0.094 Uiso 0.50 calc B 1 R .
C4A C 0.4426(5) 1.0227(8) 0.0750(2) 0.084(4) Uani 0.50 d B 1 G U
H4A H 0.4452 1.0566 0.0629 0.101 Uiso 0.50 calc B 1 R .
C5A C 0.4771(4) 0.9715(9) 0.0803(3) 0.084(4) Uani 0.50 d B 1 G U
H5A H 0.5028 0.9712 0.0719 0.101 Uiso 0.50 calc B 1 R .
C6A C 0.4731(4) 0.9208(7) 0.0983(3) 0.070(4) Uani 0.50 d B 1 G U
H6A H 0.4962 0.8866 0.1019 0.084 Uiso 0.50 calc B 1 R .
C7A C 0.4346(4) 0.9213(7) 0.1109(2) 0.069(4) Uani 0.50 d B 1 G U
H7A H 0.4319 0.8874 0.1230 0.083 Uiso 0.50 calc B 1 R .
C138 C 0.4220(9) 0.5584(17) 0.0511(4) 0.195(13) Uani 0.75 d . . D U
H13D H 0.4054 0.5981 0.0433 0.292 Uiso 0.75 calc . . GR .
H13E H 0.4154 0.5081 0.0447 0.292 Uiso 0.75 calc . . GR .
H13F H 0.4533 0.5689 0.0498 0.292 Uiso 0.75 calc . . GR .
C139 C 0.4089(4) 0.5587(8) 0.07648(16) 0.108(3) Uani 0.75 d . . . U
C140 C 0.3698(4) 0.5237(7) 0.08360(19) 0.109(3) Uani 0.75 d . . DG U
H140 H 0.3517 0.4969 0.0735 0.131 Uiso 0.75 calc . . R .
C141 C 0.3576(3) 0.5289(8) 0.1058(2) 0.108(3) Uani 0.75 d . . G U
H141 H 0.3315 0.5055 0.1106 0.129 Uiso 0.75 calc . . R .
C142 C 0.3847(4) 0.5690(8) 0.12091(16) 0.107(3) Uani 0.75 d . . G U
H142 H 0.3766 0.5724 0.1358 0.128 Uiso 0.75 calc . . R .
C143 C 0.4238(4) 0.6039(7) 0.11379(18) 0.104(3) Uani 0.75 d . . G U
H143 H 0.4419 0.6308 0.1239 0.125 Uiso 0.75 calc . . R .
C144 C 0.4359(3) 0.5988(8) 0.0916(2) 0.106(3) Uani 0.75 d . . DG U
H144 H 0.4621 0.6222 0.0868 0.127 Uiso 0.75 calc . . R .
O1B O 0.2704(4) 0.9407(7) 0.1032(3) 0.068(4) Uani 0.50 d C 2 . U
H1B H 0.2728 0.9879 0.1054 0.101 Uiso 0.50 calc C 2 GR .
C1B C 0.2234(6) 0.9123(13) 0.1111(4) 0.077(4) Uani 0.50 d C 2 . U
H1BA H 0.2239 0.9067 0.1272 0.092 Uiso 0.50 calc C 2 R .
H1BB H 0.2013 0.9518 0.1073 0.092 Uiso 0.50 calc C 2 R .
C2B C 0.2106(4) 0.8414(7) 0.1016(3) 0.082(4) Uani 0.50 d C 2 . U
C3B C 0.1898(5) 0.8280(7) 0.0811(3) 0.079(4) Uani 0.50 d C 2 G U
H3B H 0.1815 0.8700 0.0722 0.095 Uiso 0.50 calc C 2 R .
C4B C 0.1813(5) 0.7518(8) 0.0741(2) 0.087(4) Uani 0.50 d C 2 G U
H4B H 0.1674 0.7429 0.0605 0.104 Uiso 0.50 calc C 2 R .
C5B C 0.1937(5) 0.6890(6) 0.0876(3) 0.098(4) Uani 0.50 d C 2 G U
H5B H 0.1880 0.6381 0.0829 0.117 Uiso 0.50 calc C 2 R .
C6B C 0.2145(5) 0.7024(8) 0.1080(3) 0.101(5) Uani 0.50 d C 2 G U
H6B H 0.2228 0.6604 0.1170 0.121 Uiso 0.50 calc C 2 R .
C7B C 0.2230(5) 0.7786(10) 0.1150(2) 0.096(4) Uani 0.50 d C 2 G U
H7B H 0.2369 0.7876 0.1287 0.115 Uiso 0.50 calc C 2 R .
C125 C 0.4471(6) 0.3522(12) 0.1148(4) 0.094(6) Uani 0.50 d . . D U
H12D H 0.4333 0.3182 0.1254 0.140 Uiso 0.50 calc . . GR .
H12E H 0.4268 0.3617 0.1026 0.140 Uiso 0.50 calc . . GR .
H12F H 0.4546 0.4009 0.1219 0.140 Uiso 0.50 calc . . GR .
C126 C 0.4877(5) 0.3151(7) 0.1064(3) 0.091(4) Uani 0.50 d . . D U
C127 C 0.5201(6) 0.2928(8) 0.1219(2) 0.092(4) Uani 0.50 d . . DG U
H127 H 0.5155 0.3012 0.1370 0.110 Uiso 0.50 calc . . R .
C128 C 0.5593(5) 0.2581(9) 0.1149(3) 0.097(5) Uani 0.50 d . . G U
H128 H 0.5810 0.2432 0.1253 0.117 Uiso 0.50 calc . . R .
C129 C 0.5663(5) 0.2455(8) 0.0923(3) 0.100(5) Uani 0.50 d . . G U
H129 H 0.5925 0.2223 0.0876 0.120 Uiso 0.50 calc . . R .
C130 C 0.5339(6) 0.2678(9) 0.0768(2) 0.100(5) Uani 0.50 d . . G U
H130 H 0.5386 0.2594 0.0617 0.120 Uiso 0.50 calc . . R .
C131 C 0.4947(6) 0.3025(9) 0.0839(2) 0.094(4) Uani 0.50 d . . DG U
H131 H 0.4730 0.3174 0.0735 0.113 Uiso 0.50 calc . . R .
C118 C 0.1649(8) 0.5708(12) 0.2331(5) 0.215(14) Uani 1 d . . . .
H11C H 0.1666 0.5202 0.2399 0.323 Uiso 1 calc . . GR .
H11D H 0.1922 0.5986 0.2357 0.323 Uiso 1 calc . . GR .
H11E H 0.1602 0.5647 0.2173 0.323 Uiso 1 calc . . GR .
C119 C 0.1312(4) 0.6109(6) 0.2416(2) 0.168(10) Uani 1 d . . . .
C120 C 0.0915(5) 0.6264(7) 0.23034(17) 0.140(8) Uani 1 d . . G .
H120 H 0.0856 0.6028 0.2167 0.168 Uiso 1 calc . . R .
C121 C 0.0605(4) 0.6771(8) 0.2395(2) 0.154(9) Uani 1 d . . G .
H121 H 0.0339 0.6875 0.2320 0.185 Uiso 1 calc . . R .
C122 C 0.0693(5) 0.7123(7) 0.2600(2) 0.151(8) Uani 1 d . . G .
H122 H 0.0485 0.7462 0.2661 0.182 Uiso 1 calc . . R .
C123 C 0.1090(5) 0.6968(7) 0.27124(17) 0.135(6) Uani 1 d . . G .
H123 H 0.1149 0.7203 0.2849 0.162 Uiso 1 calc . . R .
C124 C 0.1400(4) 0.6461(7) 0.2621(2) 0.158(9) Uani 1 d . . G .
H124 H 0.1666 0.6357 0.2696 0.190 Uiso 1 calc . . R .
N5 N 0.3411(8) 0.8278(13) 0.0673(6) 0.433(16) Uani 1 d . . D U
C1N C 0.3830(8) 0.7933(17) 0.0556(7) 0.433(16) Uani 1 d . . D U
H1NA H 0.4082 0.7948 0.0658 0.519 Uiso 1 calc . . R .
H1NB H 0.3901 0.8253 0.0428 0.519 Uiso 1 calc . . R .
C2N C 0.3748(9) 0.7057(17) 0.0477(8) 0.457(18) Uani 1 d . . D U
H2NA H 0.3506 0.7043 0.0371 0.686 Uiso 1 calc . . GR .
H2NB H 0.3676 0.6738 0.0603 0.686 Uiso 1 calc . . GR .
H2NC H 0.4013 0.6858 0.0409 0.686 Uiso 1 calc . . GR .
C3N C 0.2993(7) 0.7848(15) 0.0601(7) 0.439(16) Uani 1 d . . D U
H3NA H 0.2755 0.8232 0.0593 0.526 Uiso 1 calc . . R .
H3NB H 0.3040 0.7668 0.0450 0.526 Uiso 1 calc . . R .
C4N C 0.2824(8) 0.7175(18) 0.0728(7) 0.459(18) Uani 1 d . . D U
H4NA H 0.2532 0.7038 0.0673 0.688 Uiso 1 calc . . GR .
H4NB H 0.2808 0.7312 0.0882 0.688 Uiso 1 calc . . GR .
H4NC H 0.3021 0.6738 0.0710 0.688 Uiso 1 calc . . GR .
C5N C 0.3414(10) 0.835(2) 0.0932(6) 0.429(16) Uani 1 d . . D U
H5NA H 0.3629 0.8748 0.0975 0.515 Uiso 1 calc . . R .
H5NB H 0.3123 0.8535 0.0978 0.515 Uiso 1 calc . . R .
C6N C 0.3521(11) 0.7608(16) 0.1060(6) 0.427(17) Uani 1 d . . D U
H6NA H 0.3486 0.7164 0.0963 0.640 Uiso 1 calc . . GR .
H6NB H 0.3322 0.7560 0.1183 0.640 Uiso 1 calc . . GR .
H6NC H 0.3823 0.7630 0.1114 0.640 Uiso 1 calc . . GR .
N4 N 0.2674(14) 0.630(3) 0.9983(7) 0.26(3) Uani 0.50 d D -1 D U
C132 C 0.2841(12) 0.785(4) 0.9919(7) 0.25(3) Uani 0.50 d D -1 D U
H13G H 0.2557 0.8105 0.9936 0.369 Uiso 0.50 calc D -1 GR .
H13H H 0.2965 0.7996 0.9778 0.369 Uiso 0.50 calc D -1 GR .
H13I H 0.3038 0.8017 1.0037 0.369 Uiso 0.50 calc D -1 GR .
C133 C 0.2779(16) 0.696(3) 0.9929(8) 0.26(3) Uani 0.50 d D -1 D U
C134 C 0.0137(7) 1.055(4) 0.2376(6) 0.294(16) Uani 0.75 d . . . U
H134 H 0.0192 1.0994 0.2292 0.353 Uiso 0.75 calc . . R .
C135 C 0.0292(8) 0.965(3) 0.2304(8) 0.294(15) Uani 0.75 d . . . U
H135 H 0.0517 0.9540 0.2203 0.353 Uiso 0.75 calc . . R .
C136 C 0.0100(7) 0.922(4) 0.2387(7) 0.294(16) Uani 0.75 d . . . U
H136 H 0.0048 0.8762 0.2305 0.353 Uiso 0.75 calc . . R .

loop_
_atom_site_aniso_label
_atom_site_aniso_U_11
_atom_site_aniso_U_22
_atom_site_aniso_U_33
_atom_site_aniso_U_23
_atom_site_aniso_U_13
_atom_site_aniso_U_12
Mg1 0.0247(11) 0.0373(14) 0.0330(13) -0.0054(11) 0.0040(10) -0.0033(10)
Mg2 0.0296(12) 0.0327(13) 0.0363(14) 0.0009(11) -0.0028(10) -0.0019(10)
Mg3 0.0276(12) 0.0339(14) 0.0360(14) -0.0043(11) -0.0005(10) 0.0034(10)
Mg4 0.0211(11) 0.0275(12) 0.0236(11) -0.0023(9) 0.0015(9) -0.0005(8)
O1 0.053(3) 0.046(3) 0.039(3) -0.007(3) -0.003(3) 0.007(3)
O2 0.038(3) 0.032(3) 0.041(3) -0.008(2) 0.008(2) -0.009(2)
O3 0.024(2) 0.026(3) 0.033(3) -0.002(2) 0.005(2) -0.0018(19)
O4 0.024(2) 0.054(3) 0.046(3) -0.002(3) 0.004(2) 0.016(2)
O5 0.033(3) 0.054(3) 0.041(3) 0.007(3) -0.010(2) 0.001(2)
O6 0.038(3) 0.036(3) 0.047(3) 0.003(3) -0.014(2) 0.003(2)
O7 0.030(2) 0.029(3) 0.034(3) -0.007(2) 0.000(2) 0.005(2)
O8 0.024(2) 0.034(3) 0.034(3) -0.010(2) 0.000(2) -0.011(2)
O9 0.059(4) 0.056(4) 0.037(3) -0.012(3) -0.005(3) -0.004(3)
O10 0.034(3) 0.039(3) 0.043(3) 0.002(2) 0.004(2) -0.001(2)
O11 0.021(2) 0.022(2) 0.031(3) 0.0022(19) 0.0019(19) -0.0009(17)
O12 0.041(3) 0.031(3) 0.040(3) 0.002(2) 0.010(2) -0.010(2)
O13 0.033(3) 0.036(3) 0.042(3) 0.009(2) 0.009(2) 0.006(2)
O14 0.035(3) 0.026(3) 0.031(3) -0.006(2) 0.005(2) -0.0035(19)
O15 0.033(3) 0.037(3) 0.032(3) -0.003(2) -0.003(2) -0.003(2)
N1 0.025(3) 0.043(4) 0.032(3) 0.007(3) 0.005(3) 0.003(3)
N2 0.030(3) 0.040(4) 0.036(4) 0.004(3) -0.009(3) -0.001(3)
N3 0.027(3) 0.036(3) 0.032(3) -0.013(3) 0.001(2) -0.005(2)
C1 0.034(4) 0.056(5) 0.027(4) -0.007(4) 0.001(3) 0.001(3)
C2 0.045(4) 0.050(5) 0.045(5) 0.008(4) 0.004(4) -0.002(4)
C3 0.054(5) 0.074(7) 0.022(4) 0.000(4) 0.005(4) 0.009(4)
C3AA 0.030(4) 0.039(4) 0.038(4) -0.003(4) 0.000(3) -0.004(3)
C4 0.058(5) 0.054(6) 0.050(6) -0.021(5) -0.005(4) 0.008(4)
C5 0.040(4) 0.050(5) 0.035(4) -0.011(4) -0.001(3) 0.003(4)
C6 0.034(4) 0.045(5) 0.045(5) -0.006(4) -0.002(3) -0.007(3)
C7 0.078(7) 0.059(6) 0.039(5) 0.005(4) 0.015(5) -0.004(5)
C8 0.117(10) 0.058(7) 0.098(10) 0.014(7) 0.023(8) -0.017(7)
C9 0.100(9) 0.061(7) 0.062(7) 0.023(5) 0.028(6) 0.030(6)
C10 0.143(12) 0.095(10) 0.036(6) 0.032(6) 0.027(7) 0.026(8)
C11 0.069(6) 0.075(7) 0.038(5) -0.027(5) -0.002(4) 0.014(5)
C12 0.184(16) 0.122(12) 0.054(8) -0.031(8) 0.042(9) 0.000(11)
C13 0.146(13) 0.141(13) 0.085(10) -0.064(9) -0.020(9) 0.085(11)
C14 0.082(8) 0.144(13) 0.109(11) -0.086(10) -0.001(7) -0.021(8)
C16 0.029(3) 0.034(4) 0.027(4) -0.001(3) 0.004(3) -0.004(3)
C17 0.029(4) 0.037(4) 0.041(4) -0.014(4) 0.001(3) 0.004(3)
C18 0.025(3) 0.038(4) 0.043(5) -0.001(4) 0.005(3) -0.009(3)
C19 0.036(4) 0.036(4) 0.032(4) -0.005(3) 0.000(3) 0.003(3)
C20 0.037(4) 0.029(4) 0.034(4) 0.000(3) -0.002(3) 0.002(3)
C21 0.031(4) 0.038(4) 0.024(4) -0.002(3) 0.003(3) 0.008(3)
C22 0.028(3) 0.038(4) 0.037(4) 0.002(3) 0.002(3) 0.009(3)
C23 0.037(4) 0.054(5) 0.067(6) -0.016(5) 0.012(4) -0.003(4)
C24 0.040(5) 0.052(6) 0.176(14) 0.003(7) 0.044(7) 0.009(4)
C25 0.059(5) 0.039(5) 0.065(6) -0.025(4) 0.019(5) -0.010(4)
C26 0.074(7) 0.052(6) 0.084(8) 0.009(6) -0.002(6) 0.025(5)
C27 0.043(4) 0.025(4) 0.058(5) -0.009(4) 0.014(4) -0.003(3)
C28 0.053(5) 0.048(5) 0.077(7) -0.007(5) 0.034(5) -0.015(4)
C29 0.056(5) 0.043(5) 0.065(6) 0.010(4) 0.022(4) -0.006(4)
C30 0.044(5) 0.048(5) 0.082(7) 0.005(5) -0.005(5) -0.017(4)
C31 0.032(4) 0.038(4) 0.036(4) -0.007(3) 0.001(3) 0.008(3)
C32 0.034(4) 0.048(5) 0.025(4) -0.010(3) 0.009(3) -0.001(3)
C33 0.039(4) 0.032(4) 0.039(4) 0.000(3) -0.001(3) -0.001(3)
C34 0.039(4) 0.054(5) 0.034(4) -0.016(4) -0.010(3) -0.005(4)
C35 0.075(7) 0.072(7) 0.038(5) -0.016(5) -0.003(5) 0.010(5)
C36 0.073(7) 0.075(7) 0.044(5) -0.007(5) -0.017(5) 0.005(5)
C37 0.052(5) 0.061(6) 0.030(4) 0.005(4) -0.008(4) 0.007(4)
C38 0.043(4) 0.040(5) 0.039(5) 0.000(4) -0.010(4) 0.003(3)
C39 0.045(4) 0.044(5) 0.041(5) 0.005(4) -0.005(4) 0.006(4)
C40 0.056(5) 0.068(6) 0.048(5) -0.025(5) -0.002(4) 0.014(5)
C41 0.065(7) 0.123(11) 0.073(8) -0.022(8) 0.011(6) -0.012(7)
C42 0.073(7) 0.117(10) 0.060(7) -0.038(7) -0.003(5) 0.029(7)
C43 0.108(10) 0.070(8) 0.096(10) -0.009(7) 0.000(7) 0.035(7)
C44 0.087(7) 0.161(10) 0.047(6) -0.003(6) -0.027(6) 0.033(8)
C45 0.27(2) 0.159(13) 0.26(3) 0.090(13) -0.18(2) 0.006(15)
C46 0.106(9) 0.46(3) 0.106(13) -0.027(16) -0.050(9) 0.143(14)
C47 0.166(16) 0.241(18) 0.076(10) -0.056(11) -0.057(10) 0.028(14)
C48 0.028(4) 0.028(4) 0.049(5) -0.003(3) -0.008(3) 0.004(3)
C49 0.036(4) 0.033(4) 0.049(5) -0.004(4) -0.015(4) 0.002(3)
C50 0.040(4) 0.032(4) 0.060(6) 0.004(4) -0.019(4) -0.006(3)
C51 0.045(4) 0.028(4) 0.049(5) -0.008(4) -0.011(4) 0.007(3)
C52 0.031(4) 0.039(5) 0.047(5) -0.006(4) -0.010(3) 0.001(3)
C53 0.028(3) 0.035(4) 0.036(4) 0.004(3) -0.005(3) -0.008(3)
C54 0.027(3) 0.042(4) 0.039(4) -0.004(4) -0.007(3) 0.004(3)
C55 0.038(4) 0.039(5) 0.083(7) -0.005(5) -0.015(4) -0.003(4)
C56 0.034(5) 0.076(7) 0.092(8) -0.009(6) -0.008(5) 0.010(4)
C57 0.049(5) 0.057(6) 0.079(7) -0.007(5) -0.034(5) 0.001(4)
C58 0.038(5) 0.047(6) 0.138(11) -0.018(6) -0.025(6) 0.007(4)
C59 0.050(5) 0.027(4) 0.087(7) -0.009(5) -0.021(5) 0.001(4)
C60 0.085(8) 0.060(7) 0.095(9) -0.039(6) -0.028(7) 0.010(6)
C61 0.049(5) 0.038(5) 0.080(7) -0.013(5) -0.008(5) 0.022(4)
C62 0.082(7) 0.019(5) 0.158(13) 0.021(6) 0.023(7) 0.012(4)
C63 0.029(4) 0.043(4) 0.036(4) -0.003(4) -0.010(3) -0.002(3)
C64 0.032(4) 0.028(4) 0.029(4) 0.000(3) -0.001(3) 0.011(3)
C65 0.048(5) 0.054(5) 0.030(4) 0.000(4) 0.001(4) -0.002(4)
C66 0.055(5) 0.062(6) 0.036(5) -0.005(4) -0.005(4) -0.005(4)
C67 0.054(5) 0.107(8) 0.030(5) -0.004(5) -0.003(4) -0.001(5)
C68 0.046(5) 0.142(10) 0.031(5) -0.018(6) 0.000(4) -0.018(6)
C69 0.026(4) 0.140(10) 0.033(5) -0.008(6) 0.002(4) -0.006(5)
C70 0.036(4) 0.058(5) 0.035(4) -0.004(4) -0.001(3) 0.004(4)
C71 0.033(4) 0.072(6) 0.024(4) -0.010(4) -0.002(3) 0.010(4)
C72 0.125(11) 0.147(14) 0.039(6) 0.006(7) -0.038(7) -0.063(10)
C73 0.164(18) 0.133(17) 0.33(4) -0.14(2) 0.036(19) -0.077(14)
C74 0.111(12) 0.33(3) 0.060(8) 0.024(13) -0.035(8) -0.115(16)
C75 0.056(6) 0.134(11) 0.078(8) 0.041(8) -0.024(6) -0.037(7)
C76 0.058(7) 0.29(2) 0.028(5) 0.038(9) -0.006(5) -0.037(9)
C77 0.065(9) 0.28(3) 0.117(13) 0.070(15) 0.030(9) -0.023(11)
C78 0.063(7) 0.156(13) 0.095(10) 0.067(10) 0.015(7) 0.007(7)
C80 0.023(3) 0.041(4) 0.037(4) -0.003(3) 0.001(3) 0.004(3)
C81 0.037(4) 0.024(4) 0.058(5) 0.004(4) 0.002(4) -0.004(3)
C82 0.027(4) 0.032(4) 0.053(5) 0.004(4) 0.000(3) 0.001(3)
C83 0.044(4) 0.022(4) 0.040(4) -0.006(3) 0.008(3) -0.001(3)
C84 0.026(3) 0.044(4) 0.029(4) -0.002(3) 0.001(3) -0.008(3)
C85 0.033(4) 0.027(4) 0.027(4) -0.001(3) 0.004(3) 0.006(3)
C86 0.032(4) 0.037(4) 0.029(4) -0.002(3) -0.002(3) -0.004(3)
C87 0.022(4) 0.046(5) 0.099(8) 0.004(5) 0.005(4) -0.006(3)
C88 0.050(6) 0.062(7) 0.125(11) 0.009(7) -0.005(6) -0.017(5)
C89 0.046(5) 0.064(7) 0.102(9) 0.039(6) 0.024(5) 0.003(4)
C90 0.048(5) 0.043(6) 0.173(14) 0.052(7) 0.014(7) 0.000(4)
C91 0.032(4) 0.043(5) 0.059(6) 0.003(4) -0.014(4) -0.001(3)
C92 0.041(5) 0.045(5) 0.091(8) 0.015(5) -0.014(5) -0.008(4)
C93 0.043(5) 0.079(7) 0.090(8) -0.013(6) -0.006(5) 0.022(5)
C94 0.053(5) 0.085(8) 0.064(7) 0.019(6) -0.009(5) 0.007(5)
C95 0.034(4) 0.033(4) 0.032(4) 0.008(3) 0.013(3) 0.000(3)
C96 0.030(4) 0.037(5) 0.025(4) -0.006(3) -0.003(3) 0.004(3)
C97 0.099(9) 0.070(7) 0.080(8) 0.012(6) -0.001(7) 0.014(6)
C98 0.212(11) 0.115(7) 0.093(7) 0.021(6) -0.104(7) -0.059(7)
C99 0.212(11) 0.120(8) 0.095(7) 0.019(6) -0.103(7) -0.056(7)
C100 0.214(11) 0.124(8) 0.095(7) 0.018(6) -0.102(7) -0.051(7)
C101 0.216(11) 0.124(8) 0.100(7) 0.017(6) -0.100(7) -0.049(7)
C102 0.215(11) 0.120(8) 0.101(7) 0.018(6) -0.100(7) -0.052(7)
C103 0.213(11) 0.117(8) 0.098(7) 0.020(6) -0.103(7) -0.056(7)
C104 0.047(5) 0.039(5) 0.052(5) 0.005(4) 0.006(4) -0.003(4)
C105 0.050(5) 0.045(5) 0.047(5) 0.020(4) 0.010(4) 0.007(4)
C106 0.062(6) 0.070(7) 0.054(6) 0.009(5) -0.004(5) -0.008(5)
C107 0.066(6) 0.102(9) 0.061(7) 0.020(7) 0.000(5) -0.003(6)
C108 0.086(8) 0.155(13) 0.050(7) 0.051(8) -0.012(6) -0.034(8)
C109 0.114(11) 0.156(14) 0.053(7) 0.050(9) -0.005(7) -0.031(10)
C110 0.092(8) 0.090(8) 0.058(7) 0.023(6) 0.000(6) -0.039(7)
C111 0.047(5) 0.048(5) 0.047(5) -0.015(4) 0.009(4) 0.010(4)
C112 0.049(5) 0.067(6) 0.038(5) -0.012(5) 0.015(4) -0.009(4)
C113 0.088(8) 0.067(6) 0.041(5) 0.000(5) 0.005(5) 0.020(5)
C114 0.126(11) 0.106(10) 0.055(7) -0.004(7) 0.017(7) -0.019(9)
C115 0.120(10) 0.090(9) 0.039(6) -0.019(6) 0.026(6) 0.010(7)
C116 0.224(18) 0.077(9) 0.048(7) -0.020(7) 0.025(9) -0.005(10)
C117 0.125(10) 0.064(7) 0.060(7) -0.021(6) 0.017(7) 0.007(7)
C79 0.23(4) 0.10(2) 0.075(18) -0.015(16) 0.09(2) -0.06(2)
C79' 0.106(17) 0.088(16) 0.050(12) -0.002(12) 0.028(12) 0.030(13)
O1A 0.067(6) 0.052(7) 0.059(8) -0.006(6) -0.002(6) 0.009(6)
C1A 0.070(7) 0.051(8) 0.084(9) 0.004(7) -0.010(6) 0.008(7)
C2A 0.065(6) 0.049(7) 0.088(8) 0.004(6) -0.011(6) 0.014(6)
C3A 0.079(7) 0.058(8) 0.098(9) 0.010(7) 0.003(7) 0.020(7)
C4A 0.081(8) 0.067(8) 0.104(9) -0.003(7) 0.006(7) 0.013(7)
C5A 0.074(7) 0.071(8) 0.108(10) -0.023(7) -0.006(7) 0.013(7)
C6A 0.059(7) 0.058(8) 0.093(9) -0.034(7) -0.029(7) 0.010(6)
C7A 0.063(7) 0.057(7) 0.087(9) -0.006(7) -0.036(6) 0.008(6)
C138 0.24(3) 0.23(3) 0.110(10) -0.06(2) 0.046(15) -0.07(2)
C139 0.104(6) 0.126(7) 0.092(6) 0.005(6) -0.006(5) -0.017(5)
C140 0.105(6) 0.126(7) 0.096(6) 0.005(6) -0.007(5) -0.019(5)
C141 0.103(6) 0.123(7) 0.097(6) 0.009(6) -0.005(5) -0.018(5)
C142 0.102(6) 0.123(7) 0.094(6) 0.010(6) -0.008(5) -0.012(5)
C143 0.099(6) 0.122(7) 0.091(6) 0.008(6) -0.011(5) -0.011(5)
C144 0.100(6) 0.125(7) 0.092(6) 0.007(6) -0.009(5) -0.014(5)
O1B 0.053(7) 0.045(7) 0.105(11) -0.006(7) 0.005(7) -0.007(5)
C1B 0.069(8) 0.062(7) 0.100(10) 0.003(7) 0.007(8) -0.020(7)
C2B 0.077(7) 0.062(7) 0.105(9) 0.008(7) -0.011(7) -0.027(6)
C3B 0.070(8) 0.063(7) 0.105(10) 0.010(7) -0.009(7) -0.027(7)
C4B 0.071(8) 0.072(8) 0.118(11) 0.002(7) 0.000(8) -0.035(7)
C5B 0.082(9) 0.069(8) 0.143(11) 0.014(8) 0.004(8) -0.040(8)
C6B 0.087(9) 0.072(7) 0.143(11) 0.028(8) -0.007(8) -0.033(8)
C7B 0.088(9) 0.074(7) 0.124(10) 0.023(7) -0.021(8) -0.024(7)
C125 0.130(14) 0.096(14) 0.054(11) -0.016(11) 0.003(10) -0.020(11)
C126 0.145(11) 0.064(8) 0.064(8) -0.004(7) 0.001(7) -0.012(7)
C127 0.149(12) 0.060(9) 0.067(8) 0.001(8) 0.004(8) -0.003(8)
C128 0.154(12) 0.059(9) 0.079(9) 0.004(8) 0.005(9) 0.005(8)
C129 0.154(12) 0.065(9) 0.081(9) 0.002(8) 0.010(9) 0.006(8)
C130 0.153(13) 0.073(9) 0.075(9) -0.001(8) 0.011(8) 0.000(8)
C131 0.148(12) 0.065(9) 0.068(8) -0.009(8) 0.007(8) -0.007(8)
C118 0.21(2) 0.134(16) 0.30(3) 0.057(19) 0.19(2) 0.071(15)
C119 0.21(2) 0.073(11) 0.22(3) 0.010(14) 0.10(2) -0.011(13)
C120 0.098(12) 0.098(12) 0.22(2) 0.073(13) -0.043(13) 0.003(9)
C121 0.24(3) 0.126(15) 0.092(13) 0.036(12) -0.056(15) 0.003(16)
C122 0.147(18) 0.175(19) 0.132(18) 0.044(16) 0.026(14) 0.056(15)
C123 0.20(2) 0.136(16) 0.074(10) -0.009(11) 0.012(12) -0.011(14)
C124 0.32(3) 0.070(10) 0.083(11) -0.026(8) 0.049(14) -0.070(14)
N5 0.163(11) 0.225(13) 0.91(5) 0.18(2) -0.23(2) -0.041(9)
C1N 0.161(12) 0.228(15) 0.90(5) 0.19(2) -0.23(2) -0.037(12)
C2N 0.200(19) 0.245(18) 0.92(5) 0.17(3) -0.21(3) -0.030(16)
C3N 0.164(12) 0.236(15) 0.91(5) 0.18(2) -0.23(2) -0.050(11)
C4N 0.224(19) 0.23(2) 0.91(5) 0.18(3) -0.23(3) -0.063(15)
C5N 0.165(12) 0.210(14) 0.91(5) 0.19(2) -0.22(2) -0.034(11)
C6N 0.175(18) 0.187(18) 0.91(5) 0.18(2) -0.22(3) -0.010(14)
N4 0.12(2) 0.57(9) 0.09(2) -0.01(4) -0.011(16) -0.06(3)
C132 0.067(16) 0.58(9) 0.089(19) -0.01(4) -0.006(15) -0.09(3)
C133 0.093(19) 0.58(9) 0.100(19) -0.01(4) -0.011(15) -0.06(3)
C134 0.036(10) 0.64(4) 0.20(2) -0.04(3) -0.075(12) 0.006(17)
C135 0.036(10) 0.64(4) 0.20(2) -0.04(3) -0.074(12) 0.006(17)
C136 0.037(11) 0.64(4) 0.20(2) -0.04(3) -0.073(13) 0.007(17)

loop_
_atom_type_symbol
_atom_type_description
_atom_type_scat_dispersion_real
_atom_type_scat_dispersion_imag
_atom_type_scat_source
C C 0.0033 0.0016 'International Tables Vol C Tables 4.2.6.8 and 6.1.1.4'
H H 0.0000 0.0000 'International Tables Vol C Tables 4.2.6.8 and 6.1.1.4'
Mg Mg 0.0486 0.0363 'International Tables Vol C Tables 4.2.6.8 and 6.1.1.4'
N N 0.0061 0.0033 'International Tables Vol C Tables 4.2.6.8 and 6.1.1.4'
O O 0.0106 0.0060 'International Tables Vol C Tables 4.2.6.8 and 6.1.1.4'

loop_
_geom_angle_atom_site_label_1
_geom_angle_atom_site_label_2
_geom_angle_atom_site_label_3
_geom_angle
_geom_angle_site_symmetry_1
_geom_angle_site_symmetry_3
O1 Mg1 Mg4 140.6(2) . .
O1 Mg1 O2 130.1(2) . .
O1 Mg1 O3 126.8(2) . .
O1 Mg1 O8 95.3(2) . .
O1 Mg1 N3 87.6(2) . .
O2 Mg1 Mg4 87.04(16) . .
O2 Mg1 O3 101.6(2) . .
O2 Mg1 O8 93.9(2) . .
O2 Mg1 N3 92.2(2) . .
O3 Mg1 Mg4 31.07(13) . .
O3 Mg1 N3 77.9(2) . .
O8 Mg1 Mg4 65.71(14) . .
O8 Mg1 O3 92.13(19) . .
O8 Mg1 N3 169.2(2) . .
N3 Mg1 Mg4 105.77(17) . .
O5 Mg2 Mg4 136.9(2) . .
O5 Mg2 O6 133.1(3) . .
O5 Mg2 O7 121.8(2) . .
O5 Mg2 O12 95.7(2) . .
O5 Mg2 N2 88.2(2) . .
O6 Mg2 Mg4 88.17(18) . .
O6 Mg2 O7 103.8(2) . .
O6 Mg2 O12 93.2(2) . .
O6 Mg2 N2 91.4(2) . .
O7 Mg2 Mg4 31.33(14) . .
O7 Mg2 N2 77.7(2) . .
O12 Mg2 Mg4 65.31(15) . .
O12 Mg2 O7 91.7(2) . .
O12 Mg2 N2 169.2(2) . .
N2 Mg2 Mg4 105.12(18) . .
O4 Mg3 Mg4 65.04(16) . .
O4 Mg3 O11 91.6(2) . .
O4 Mg3 N1 168.9(2) . .
O9 Mg3 Mg4 138.4(2) . .
O9 Mg3 O4 94.6(2) . .
O9 Mg3 O10 131.1(3) . .
O9 Mg3 O11 124.3(3) . .
O9 Mg3 N1 87.8(3) . .
O10 Mg3 Mg4 88.46(17) . .
O10 Mg3 O4 95.3(2) . .
O10 Mg3 O11 103.1(2) . .
O10 Mg3 N1 91.3(2) . .
O11 Mg3 Mg4 31.49(13) . .
O11 Mg3 N1 78.2(2) . .
N1 Mg3 Mg4 106.31(18) . .
Mg1 Mg4 Mg2 102.36(8) . .
Mg3 Mg4 Mg1 103.44(8) . .
Mg3 Mg4 Mg2 103.08(8) . .
O3 Mg4 Mg1 31.09(13) . .
O3 Mg4 Mg2 115.67(15) . .
O3 Mg4 Mg3 73.11(13) . .
O3 Mg4 O7 91.7(2) . .
O3 Mg4 O14 87.10(18) . .
O3 Mg4 O15 176.9(2) . .
O7 Mg4 Mg1 72.02(14) . .
O7 Mg4 Mg2 31.13(13) . .
O7 Mg4 Mg3 116.56(15) . .
O7 Mg4 O14 91.1(2) . .
O11 Mg4 Mg1 115.92(15) . .
O11 Mg4 Mg2 72.51(13) . .
O11 Mg4 Mg3 31.22(12) . .
O11 Mg4 O3 92.09(18) . .
O11 Mg4 O7 92.12(19) . .
O11 Mg4 O14 176.7(2) . .
O11 Mg4 O15 90.90(19) . .
O13 Mg4 Mg1 111.13(16) . .
O13 Mg4 Mg2 146.03(16) . .
O13 Mg4 Mg3 64.32(15) . .
O13 Mg4 O3 91.7(2) . .
O13 Mg4 O7 176.6(2) . .
O13 Mg4 O11 87.54(19) . .
O13 Mg4 O14 89.3(2) . .
O13 Mg4 O15 89.3(2) . .
O14 Mg4 Mg1 64.49(15) . .
O14 Mg4 Mg2 110.69(15) . .
O14 Mg4 Mg3 145.77(15) . .
O15 Mg4 Mg1 146.03(16) . .
O15 Mg4 Mg2 64.53(15) . .
O15 Mg4 Mg3 109.95(15) . .
O15 Mg4 O7 87.4(2) . .
O15 Mg4 O14 89.96(19) . .
C1 O1 Mg1 128.3(5) . .
C16 O2 Mg1 120.7(4) . .
Mg1 O3 Mg4 117.8(2) . .
C32 O3 Mg1 115.7(4) . .
C32 O3 Mg4 125.7(4) . .
C32 O4 Mg3 141.1(5) . .
C33 O5 Mg2 132.8(5) . .
C48 O6 Mg2 123.1(5) . .
Mg2 O7 Mg4 117.5(2) . .
C64 O7 Mg2 115.6(4) . .
C64 O7 Mg4 126.0(4) . .
C64 O8 Mg1 140.9(4) . .
C65 O9 Mg3 125.3(5) . .
C80 O10 Mg3 122.6(4) . .
Mg3 O11 Mg4 117.3(2) . .
C96 O11 Mg3 115.6(4) . .
C96 O11 Mg4 126.3(4) . .
C96 O12 Mg2 142.4(5) . .
Mg4 O13 H13 113.0 . .
C104 O13 Mg4 121.1(5) . .
C104 O13 H13 109.5 . .
Mg4 O14 H14 128.2(18) . .
C111 O14 Mg4 119.6(4) . .
C111 O14 H14 109.7(17) . .
Mg4 O15 H15 112.8 . .
C97 O15 Mg4 117.9(6) . .
C97 O15 H15 109.4 . .
C71 N1 Mg3 111.6(5) . .
C71 N1 C86 109.7(5) . .
C86 N1 Mg3 108.1(4) . .
C95 N1 Mg3 107.0(4) . .
C95 N1 C71 112.8(6) . .
C95 N1 C86 107.4(6) . .
C39 N2 Mg2 112.2(5) . .
C39 N2 C54 110.0(6) . .
C54 N2 Mg2 108.6(4) . .
C63 N2 Mg2 107.0(4) . .
C63 N2 C39 110.2(6) . .
C63 N2 C54 108.6(6) . .
C3AA N3 Mg1 112.3(5) . .
C3AA N3 C22 110.7(5) . .
C22 N3 Mg1 108.3(4) . .
C31 N3 Mg1 106.5(4) . .
C31 N3 C3AA 112.6(6) . .
C31 N3 C22 106.1(5) . .
O1 C1 C2 122.2(8) . .
O1 C1 C6 120.4(7) . .
C6 C1 C2 117.4(7) . .
C1 C2 C7 119.0(8) . .
C3 C2 C1 119.5(8) . .
C3 C2 C7 121.5(8) . .
C2 C3 H3 118.2 . .
C2 C3 C4 123.5(8) . .
C4 C3 H3 118.2 . .
N3 C3AA H3AA 109.0 . .
N3 C3AA H3AB 108.9 . .
N3 C3AA C6 113.2(6) . .
H3AA C3AA H3AB 107.8 . .
C6 C3AA H3AA 108.9 . .
C6 C3AA H3AB 108.9 . .
C3 C4 C11 120.7(9) . .
C5 C4 C3 116.9(8) . .
C5 C4 C11 122.4(9) . .
C4 C5 H5 119.1 . .
C4 C5 C6 121.9(8) . .
C6 C5 H5 119.1 . .
C1 C6 C3AA 119.6(7) . .
C5 C6 C1 120.8(8) . .
C5 C6 C3AA 119.6(8) . .
C8 C7 C2 109.5(9) . .
C8 C7 C10 110.6(10) . .
C9 C7 C2 107.0(8) . .
C9 C7 C8 114.2(10) . .
C9 C7 C10 106.0(10) . .
C10 C7 C2 109.3(8) . .
C7 C8 H8A 109.5 . .
C7 C8 H8B 109.4 . .
C7 C8 H8C 109.5 . .
H8A C8 H8B 109.5 . .
H8A C8 H8C 109.5 . .
H8B C8 H8C 109.5 . .
C7 C9 H9A 109.5 . .
C7 C9 H9B 109.5 . .
C7 C9 H9C 109.5 . .
H9A C9 H9B 109.5 . .
H9A C9 H9C 109.5 . .
H9B C9 H9C 109.5 . .
C7 C10 H10A 109.5 . .
C7 C10 H10B 109.4 . .
C7 C10 H10C 109.5 . .
H10A C10 H10B 109.5 . .
H10A C10 H10C 109.5 . .
H10B C10 H10C 109.5 . .
C4 C11 C14 108.3(8) . .
C12 C11 C4 112.4(10) . .
C12 C11 C13 109.2(11) . .
C12 C11 C14 111.1(11) . .
C13 C11 C4 111.3(9) . .
C13 C11 C14 104.2(12) . .
C11 C12 H12A 109.5 . .
C11 C12 H12B 109.5 . .
C11 C12 H12C 109.5 . .
H12A C12 H12B 109.5 . .
H12A C12 H12C 109.5 . .
H12B C12 H12C 109.5 . .
C11 C13 H13A 109.4 . .
C11 C13 H13B 109.5 . .
C11 C13 H13C 109.5 . .
H13A C13 H13B 109.5 . .
H13A C13 H13C 109.5 . .
H13B C13 H13C 109.5 . .
C11 C14 H14A 109.6 . .
C11 C14 H14B 109.5 . .
C11 C14 H14C 109.4 . .
H14A C14 H14B 109.5 . .
H14A C14 H14C 109.5 . .
H14B C14 H14C 109.5 . .
O2 C16 C17 122.3(6) . .
O2 C16 C21 120.3(6) . .
C21 C16 C17 117.3(6) . .
C16 C17 C23 120.7(7) . .
C18 C17 C16 119.0(6) . .
C18 C17 C23 120.3(6) . .
C17 C18 H18 118.5 . .
C19 C18 C17 123.0(6) . .
C19 C18 H18 118.5 . .
C18 C19 C27 117.9(6) . .
C20 C19 C18 117.3(7) . .
C20 C19 C27 124.8(7) . .
C19 C20 H20 119.1 . .
C19 C20 C21 121.9(7) . .
C21 C20 H20 119.1 . .
C16 C21 C22 119.6(6) . .
C20 C21 C16 121.3(6) . .
C20 C21 C22 118.8(6) . .
N3 C22 H22A 109.1 . .
N3 C22 H22B 109.1 . .
C21 C22 N3 112.5(6) . .
C21 C22 H22A 109.1 . .
C21 C22 H22B 109.1 . .
H22A C22 H22B 107.8 . .
C17 C23 C24 112.6(7) . .
C25 C23 C17 107.4(7) . .
C25 C23 C24 105.1(9) . .
C26 C23 C17 112.1(8) . .
C26 C23 C24 107.4(9) . .
C26 C23 C25 112.0(8) . .
C23 C24 H24A 109.5 . .
C23 C24 H24B 109.5 . .
C23 C24 H24C 109.5 . .
H24A C24 H24B 109.5 . .
H24A C24 H24C 109.5 . .
H24B C24 H24C 109.5 . .
C23 C25 H25A 109.5 . .
C23 C25 H25B 109.5 . .
C23 C25 H25C 109.4 . .
H25A C25 H25B 109.5 . .
H25A C25 H25C 109.5 . .
H25B C25 H25C 109.5 . .
C23 C26 H26A 109.5 . .
C23 C26 H26B 109.5 . .
C23 C26 H26C 109.4 . .
H26A C26 H26B 109.5 . .
H26A C26 H26C 109.5 . .
H26B C26 H26C 109.5 . .
C28 C27 C19 110.4(6) . .
C28 C27 C29 107.4(7) . .
C29 C27 C19 110.8(6) . .
C30 C27 C19 108.3(7) . .
C30 C27 C28 109.9(7) . .
C30 C27 C29 110.1(7) . .
C27 C28 H28A 109.4 . .
C27 C28 H28B 109.5 . .
C27 C28 H28C 109.5 . .
H28A C28 H28B 109.5 . .
H28A C28 H28C 109.5 . .
H28B C28 H28C 109.5 . .
C27 C29 H29A 109.5 . .
C27 C29 H29B 109.5 . .
C27 C29 H29C 109.4 . .
H29A C29 H29B 109.5 . .
H29A C29 H29C 109.5 . .
H29B C29 H29C 109.5 . .
C27 C30 H30A 109.4 . .
C27 C30 H30B 109.5 . .
C27 C30 H30C 109.5 . .
H30A C30 H30B 109.5 . .
H30A C30 H30C 109.5 . .
H30B C30 H30C 109.5 . .
N3 C31 H31A 109.0 . .
N3 C31 H31B 109.1 . .
N3 C31 C32 112.7(6) . .
H31A C31 H31B 107.8 . .
C32 C31 H31A 109.0 . .
C32 C31 H31B 109.1 . .
O3 C32 C31 119.0(6) . .
O4 C32 O3 124.1(7) . .
O4 C32 C31 116.8(7) . .
O5 C33 C34 121.9(7) . .
O5 C33 C38 119.4(7) . .
C34 C33 C38 118.7(7) . .
C33 C34 C35 118.2(8) . .
C33 C34 C40 120.7(7) . .
C35 C34 C40 121.1(8) . .
C34 C35 H35 117.9 . .
C36 C35 C34 124.2(9) . .
C36 C35 H35 117.9 . .
C35 C36 C37 116.8(8) . .
C35 C36 C44 122.3(10) . .
C37 C36 C44 120.8(10) . .
C36 C37 H37 119.3 . .
C38 C37 C36 121.4(8) . .
C38 C37 H37 119.3 . .
C33 C38 C39 119.8(7) . .
C37 C38 C33 120.5(8) . .
C37 C38 C39 119.7(7) . .
N2 C39 C38 114.5(7) . .
N2 C39 H39A 108.6 . .
N2 C39 H39B 108.6 . .
C38 C39 H39A 108.6 . .
C38 C39 H39B 108.6 . .
H39A C39 H39B 107.6 . .
C34 C40 C43 109.5(8) . .
C41 C40 C34 108.6(8) . .
C41 C40 C42 108.9(9) . .
C41 C40 C43 109.1(10) . .
C42 C40 C34 112.9(8) . .
C42 C40 C43 107.8(9) . .
C40 C41 H41A 109.5 . .
C40 C41 H41B 109.5 . .
C40 C41 H41C 109.5 . .
H41A C41 H41B 109.5 . .
H41A C41 H41C 109.5 . .
H41B C41 H41C 109.5 . .
C40 C42 H42A 109.4 . .
C40 C42 H42B 109.5 . .
C40 C42 H42C 109.5 . .
H42A C42 H42B 109.5 . .
H42A C42 H42C 109.5 . .
H42B C42 H42C 109.5 . .
C40 C43 H43A 109.5 . .
C40 C43 H43B 109.5 . .
C40 C43 H43C 109.4 . .
H43A C43 H43B 109.5 . .
H43A C43 H43C 109.5 . .
H43B C43 H43C 109.5 . .
C36 C44 C47 111.8(12) . .
C45 C44 C36 105.5(12) . .
C45 C44 C47 107.2(17) . .
C46 C44 C36 117.2(12) . .
C46 C44 C45 101(2) . .
C46 C44 C47 113.0(15) . .
C44 C45 H45A 109.5 . .
C44 C45 H45B 109.5 . .
C44 C45 H45C 109.4 . .
H45A C45 H45B 109.5 . .
H45A C45 H45C 109.5 . .
H45B C45 H45C 109.5 . .
C44 C46 H46A 109.8 . .
C44 C46 H46B 109.6 . .
C44 C46 H46C 110.0 . .
H46A C46 H46B 109.1 . .
H46A C46 H46C 109.1 . .
H46B C46 H46C 109.2 . .
C44 C47 H47A 109.4 . .
C44 C47 H47B 109.5 . .
C44 C47 H47C 109.5 . .
H47A C47 H47B 109.5 . .
H47A C47 H47C 109.5 . .
H47B C47 H47C 109.5 . .
O6 C48 C49 122.5(6) . .
O6 C48 C53 118.7(6) . .
C49 C48 C53 118.9(7) . .
C48 C49 C55 121.9(7) . .
C50 C49 C48 117.9(7) . .
C50 C49 C55 120.3(7) . .
C49 C50 H50 117.5 . .
C49 C50 C51 124.9(7) . .
C51 C50 H50 117.6 . .
C50 C51 C52 115.4(7) . .
C50 C51 C59 119.9(7) . .
C52 C51 C59 124.7(7) . .
C51 C52 H52 118.9 . .
C53 C52 C51 122.2(7) . .
C53 C52 H52 118.9 . .
C48 C53 C54 120.0(7) . .
C52 C53 C48 120.7(6) . .
C52 C53 C54 119.2(6) . .
N2 C54 H54A 108.7 . .
N2 C54 H54B 108.7 . .
C53 C54 N2 114.4(6) . .
C53 C54 H54A 108.7 . .
C53 C54 H54B 108.7 . .
H54A C54 H54B 107.6 . .
C49 C55 C57 110.2(7) . .
C56 C55 C49 108.6(7) . .
C56 C55 C57 109.6(8) . .
C58 C55 C49 112.5(7) . .
C58 C55 C56 107.7(9) . .
C58 C55 C57 108.2(8) . .
C55 C56 H56A 109.5 . .
C55 C56 H56B 109.5 . .
C55 C56 H56C 109.5 . .
H56A C56 H56B 109.5 . .
H56A C56 H56C 109.5 . .
H56B C56 H56C 109.5 . .
C55 C57 H57A 109.5 . .
C55 C57 H57B 109.4 . .
C55 C57 H57C 109.5 . .
H57A C57 H57B 109.5 . .
H57A C57 H57C 109.5 . .
H57B C57 H57C 109.5 . .
C55 C58 H58A 109.5 . .
C55 C58 H58B 109.5 . .
C55 C58 H58C 109.5 . .
H58A C58 H58B 109.5 . .
H58A C58 H58C 109.5 . .
H58B C58 H58C 109.5 . .
C51 C59 C60 110.3(7) . .
C51 C59 C61 112.3(7) . .
C61 C59 C60 107.3(9) . .
C62 C59 C51 109.8(8) . .
C62 C59 C60 108.0(9) . .
C62 C59 C61 109.0(8) . .
C59 C60 H60A 109.5 . .
C59 C60 H60B 109.5 . .
C59 C60 H60C 109.5 . .
H60A C60 H60B 109.5 . .
H60A C60 H60C 109.5 . .
H60B C60 H60C 109.5 . .
C59 C61 H61A 109.5 . .
C59 C61 H61B 109.5 . .
C59 C61 H61C 109.5 . .
H61A C61 H61B 109.5 . .
H61A C61 H61C 109.5 . .
H61B C61 H61C 109.5 . .
C59 C62 H62A 109.4 . .
C59 C62 H62B 109.5 . .
C59 C62 H62C 109.5 . .
H62A C62 H62B 109.5 . .
H62A C62 H62C 109.5 . .
H62B C62 H62C 109.5 . .
N2 C63 H63A 109.3 . .
N2 C63 H63B 109.3 . .
N2 C63 C64 111.5(6) . .
H63A C63 H63B 108.0 . .
C64 C63 H63A 109.3 . .
C64 C63 H63B 109.3 . .
O7 C64 C63 117.9(6) . .
O8 C64 O7 125.3(6) . .
O8 C64 C63 116.8(6) . .
O9 C65 C66 122.1(7) . .
O9 C65 C70 120.2(7) . .
C70 C65 C66 117.6(8) . .
C65 C66 C72 121.4(8) . .
C67 C66 C65 120.9(8) . .
C67 C66 C72 117.6(8) . .
C66 C67 H67 119.3 . .
C66 C67 C68 121.3(8) . .
C68 C67 H67 119.3 . .
C67 C68 C76 119.8(8) . .
C69 C68 C67 116.0(9) . .
C69 C68 C76 124.0(9) . .
C68 C69 H69 118.7 . .
C68 C69 C70 122.6(9) . .
C70 C69 H69 118.7 . .
C65 C70 C71 118.8(7) . .
C69 C70 C65 121.0(8) . .
C69 C70 C71 120.2(8) . .
N1 C71 C70 112.6(6) . .
N1 C71 H71A 109.1 . .
N1 C71 H71B 109.1 . .
C70 C71 H71A 109.1 . .
C70 C71 H71B 109.1 . .
H71A C71 H71B 107.8 . .
C73 C72 C66 108.2(13) . .
C73 C72 C74 112.5(16) . .
C74 C72 C66 111.2(10) . .
C75 C72 C66 111.3(10) . .
C75 C72 C73 111.8(14) . .
C75 C72 C74 101.8(14) . .
C72 C73 H73A 109.5 . .
C72 C73 H73B 109.6 . .
C72 C73 H73C 109.3 . .
H73A C73 H73B 109.5 . .
H73A C73 H73C 109.5 . .
H73B C73 H73C 109.5 . .
C72 C74 H74A 109.5 . .
C72 C74 H74B 109.5 . .
C72 C74 H74C 109.4 . .
H74A C74 H74B 109.5 . .
H74A C74 H74C 109.5 . .
H74B C74 H74C 109.5 . .
C72 C75 H75A 109.5 . .
C72 C75 H75B 109.5 . .
C72 C75 H75C 109.4 . .
H75A C75 H75B 109.5 . .
H75A C75 H75C 109.5 . .
H75B C75 H75C 109.5 . .
C68 C76 C79 104.9(13) . .
C68 C76 C79' 96.0(12) . .
C77 C76 C68 113.4(10) . .
C77 C76 C78 129.9(12) . .
C77 C76 C79 82.5(16) . .
C77 C76 C79' 84.9(14) . .
C78 C76 C68 116.7(10) . .
C78 C76 C79 84.5(17) . .
C78 C76 C79' 90.5(12) . .
C79 C76 C79' 158.6(12) . .
C76 C77 H77A 109.5 . .
C76 C77 H77B 109.4 . .
C76 C77 H77C 109.5 . .
H77A C77 H77B 109.5 . .
H77A C77 H77C 109.5 . .
H77B C77 H77C 109.5 . .
C76 C78 H78A 109.6 . .
C76 C78 H78B 109.5 . .
C76 C78 H78C 109.4 . .
H78A C78 H78B 109.5 . .
H78A C78 H78C 109.5 . .
H78B C78 H78C 109.5 . .
O10 C80 C81 123.9(6) . .
O10 C80 C85 118.6(6) . .
C81 C80 C85 117.5(6) . .
C80 C81 C87 120.7(7) . .
C82 C81 C80 119.3(6) . .
C82 C81 C87 119.9(7) . .
C81 C82 H82 117.9 . .
C83 C82 C81 124.3(7) . .
C83 C82 H82 117.9 . .
C82 C83 C84 115.9(7) . .
C82 C83 C91 120.9(7) . .
C84 C83 C91 123.2(6) . .
C83 C84 H84 119.0 . .
C85 C84 C83 122.1(6) . .
C85 C84 H84 118.9 . .
C80 C85 C86 119.2(6) . .
C84 C85 C80 120.9(6) . .
C84 C85 C86 119.8(6) . .
N1 C86 H86A 109.0 . .
N1 C86 H86B 108.9 . .
C85 C86 N1 113.1(6) . .
C85 C86 H86A 109.0 . .
C85 C86 H86B 108.9 . .
H86A C86 H86B 107.8 . .
C88 C87 C81 108.0(8) . .
C89 C87 C81 109.1(7) . .
C89 C87 C88 111.6(8) . .
C90 C87 C81 111.9(7) . .
C90 C87 C88 107.9(9) . .
C90 C87 C89 108.3(10) . .
C87 C88 H88A 109.5 . .
C87 C88 H88B 109.5 . .
C87 C88 H88C 109.4 . .
H88A C88 H88B 109.5 . .
H88A C88 H88C 109.5 . .
H88B C88 H88C 109.5 . .
C87 C89 H89A 109.4 . .
C87 C89 H89B 109.5 . .
C87 C89 H89C 109.5 . .
H89A C89 H89B 109.5 . .
H89A C89 H89C 109.5 . .
H89B C89 H89C 109.5 . .
C87 C90 H90A 109.5 . .
C87 C90 H90B 109.5 . .
C87 C90 H90C 109.5 . .
H90A C90 H90B 109.5 . .
H90A C90 H90C 109.5 . .
H90B C90 H90C 109.5 . .
C83 C91 C92 113.0(7) . .
C83 C91 C93 108.8(7) . .
C83 C91 C94 110.6(7) . .
C92 C91 C93 107.2(8) . .
C92 C91 C94 107.7(8) . .
C93 C91 C94 109.5(8) . .
C91 C92 H92A 109.4 . .
C91 C92 H92B 109.5 . .
C91 C92 H92C 109.5 . .
H92A C92 H92B 109.5 . .
H92A C92 H92C 109.5 . .
H92B C92 H92C 109.5 . .
C91 C93 H93A 109.5 . .
C91 C93 H93B 109.5 . .
C91 C93 H93C 109.5 . .
H93A C93 H93B 109.5 . .
H93A C93 H93C 109.5 . .
H93B C93 H93C 109.5 . .
C91 C94 H94A 109.5 . .
C91 C94 H94B 109.5 . .
C91 C94 H94C 109.5 . .
H94A C94 H94B 109.5 . .
H94A C94 H94C 109.5 . .
H94B C94 H94C 109.5 . .
N1 C95 H95A 109.1 . .
N1 C95 H95B 109.1 . .
N1 C95 C96 112.5(6) . .
H95A C95 H95B 107.8 . .
C96 C95 H95A 109.1 . .
C96 C95 H95B 109.1 . .
O11 C96 C95 117.8(6) . .
O12 C96 O11 124.1(6) . .
O12 C96 C95 118.1(7) . .
O15 C97 H97A 107.5 . .
O15 C97 H97B 107.5 . .
H97A C97 H97B 107.0 . .
C98 C97 O15 119.4(11) . .
C98 C97 H97A 107.4 . .
C98 C97 H97B 107.5 . .
C99 C98 C97 126.4(10) . .
C99 C98 C103 120.0 . .
C103 C98 C97 113.0(10) . .
C98 C99 H99 120.0 . .
C98 C99 C100 120.0 . .
C100 C99 H99 120.0 . .
C99 C100 H100 120.0 . .
C99 C100 C101 120.0 . .
C101 C100 H100 120.0 . .
C100 C101 H101 120.0 . .
C102 C101 C100 120.0 . .
C102 C101 H101 120.0 . .
C101 C102 H102 120.0 . .
C101 C102 C103 120.0 . .
C103 C102 H102 120.0 . .
C98 C103 H103 120.0 . .
C102 C103 C98 120.0 . .
C102 C103 H103 120.0 . .
O13 C104 H10D 108.7 . .
O13 C104 H10E 108.7 . .
O13 C104 C105 114.4(7) . .
H10D C104 H10E 107.6 . .
C105 C104 H10D 108.7 . .
C105 C104 H10E 108.7 . .
C106 C105 C104 125.1(8) . .
C106 C105 C110 120.0(9) . .
C110 C105 C104 114.7(9) . .
C105 C106 H106 119.9 . .
C105 C106 C107 120.2(10) . .
C107 C106 H106 119.9 . .
C106 C107 H107 119.0 . .
C106 C107 C108 121.9(12) . .
C108 C107 H107 119.0 . .
C107 C108 H108 120.1 . .
C109 C108 C107 119.8(11) . .
C109 C108 H108 120.1 . .
C108 C109 H109 120.1 . .
C108 C109 C110 119.8(12) . .
C110 C109 H109 120.1 . .
C105 C110 H110 121.0 . .
C109 C110 C105 118.0(11) . .
C109 C110 H110 121.0 . .
O14 C111 H11A 108.8 . .
O14 C111 H11B 108.8 . .
O14 C111 C112 113.8(7) . .
H11A C111 H11B 107.7 . .
C112 C111 H11A 108.8 . .
C112 C111 H11B 108.8 . .
C113 C112 C111 125.4(8) . .
C113 C112 C117 118.8(9) . .
C117 C112 C111 115.8(9) . .
C112 C113 H113 119.8 . .
C112 C113 C114 120.5(11) . .
C114 C113 H113 119.8 . .
C113 C114 H114 120.6 . .
C115 C114 C113 118.9(13) . .
C115 C114 H114 120.6 . .
C114 C115 H115 119.3 . .
C116 C115 C114 121.4(11) . .
C116 C115 H115 119.3 . .
C115 C116 H116 120.4 . .
C115 C116 C117 119.1(12) . .
C117 C116 H116 120.5 . .
C112 C117 H117 119.5 . .
C116 C117 C112 121.1(12) . .
C116 C117 H117 119.4 . .
C76 C79 H79A 109.5 . .
C76 C79 H79B 109.5 . .
C76 C79 H79C 109.5 . .
C76 C79' H79D 109.5 . .
C76 C79' H79E 109.4 . .
C76 C79' H79F 109.5 . .
H79D C79' H79E 109.5 . .
H79D C79' H79F 109.5 . .
H79E C79' H79F 109.5 . .
O1A C1A H1AA 108.5 . .
O1A C1A H1AB 108.5 . .
O1A C1A C2A 115.2(18) . .
H1AA C1A H1AB 107.5 . .
C2A C1A H1AA 108.5 . .
C2A C1A H1AB 108.4 . .
C3A C2A C1A 119.4(12) . .
C3A C2A C7A 120.0 . .
C7A C2A C1A 120.5(12) . .
C2A C3A H3A 120.0 . .
C2A C3A C4A 120.0 . .
C4A C3A H3A 120.0 . .
C3A C4A H4A 120.0 . .
C5A C4A C3A 120.0 . .
C5A C4A H4A 120.0 . .
C4A C5A H5A 120.0 . .
C6A C5A C4A 120.0 . .
C6A C5A H5A 120.0 . .
C5A C6A H6A 120.0 . .
C7A C6A C5A 120.0 . .
C7A C6A H6A 120.0 . .
C2A C7A H7A 120.0 . .
C6A C7A C2A 120.0 . .
C6A C7A H7A 120.0 . .
H13D C138 H13E 109.4 . .
H13D C138 H13F 109.4 . .
H13E C138 H13F 109.4 . .
C139 C138 H13D 109.5 . .
C139 C138 H13E 109.5 . .
C139 C138 H13F 109.5 . .
C140 C139 C138 121.2(7) . .
C140 C139 C144 120.0 . .
C144 C139 C138 118.7(7) . .
C139 C140 H140 120.0 . .
C139 C140 C141 120.0 . .
C141 C140 H140 120.0 . .
C140 C141 H141 120.0 . .
C140 C141 C142 120.0 . .
C142 C141 H141 120.0 . .
C141 C142 H142 120.0 . .
C141 C142 C143 120.0 . .
C143 C142 H142 120.0 . .
C142 C143 H143 120.0 . .
C144 C143 C142 120.0 . .
C144 C143 H143 120.0 . .
C139 C144 H144 120.0 . .
C143 C144 C139 120.0 . .
C143 C144 H144 120.0 . .
C1B O1B H1B 109.5 . .
O1B C1B H1BA 108.8 . .
O1B C1B H1BB 109.2 . .
H1BA C1B H1BB 107.8 . .
C2B C1B O1B 112.8(13) . .
C2B C1B H1BA 108.9 . .
C2B C1B H1BB 109.2 . .
C3B C2B C1B 128.7(15) . .
C3B C2B C7B 120.0 . .
C7B C2B C1B 111.2(15) . .
C2B C3B H3B 120.0 . .
C4B C3B C2B 120.0 . .
C4B C3B H3B 120.0 . .
C3B C4B H4B 120.0 . .
C3B C4B C5B 120.0 . .
C5B C4B H4B 120.0 . .
C4B C5B H5B 120.0 . .
C6B C5B C4B 120.0 . .
C6B C5B H5B 120.0 . .
C5B C6B H6B 120.0 . .
C7B C6B C5B 120.0 . .
C7B C6B H6B 120.0 . .
C2B C7B H7B 120.0 . .
C6B C7B C2B 120.0 . .
C6B C7B H7B 120.0 . .
H12D C125 H12E 109.5 . .
H12D C125 H12F 109.5 . .
H12E C125 H12F 109.5 . .
C126 C125 H12D 109.4 . .
C126 C125 H12E 109.5 . .
C126 C125 H12F 109.5 . .
C127 C126 C125 117.7(12) . .
C127 C126 C131 120.0 . .
C131 C126 C125 122.3(12) . .
C126 C127 H127 120.0 . .
C126 C127 C128 120.0 . .
C128 C127 H127 120.0 . .
C127 C128 H128 120.0 . .
C129 C128 C127 120.0 . .
C129 C128 H128 120.0 . .
C128 C129 H129 120.0 . .
C130 C129 C128 120.0 . .
C130 C129 H129 120.0 . .
C129 C130 H130 120.0 . .
C129 C130 C131 120.0 . .
C131 C130 H130 120.0 . .
C126 C131 H131 120.0 . .
C130 C131 C126 120.0 . .
C130 C131 H131 120.0 . .
H11C C118 H11D 109.5 . .
H11C C118 H11E 109.5 . .
H11D C118 H11E 109.5 . .
C119 C118 H11C 109.4 . .
C119 C118 H11D 109.7 . .
C119 C118 H11E 109.3 . .
C118 C119 C120 124.2(17) . .
C118 C119 C124 115.4(17) . .
C120 C119 C124 120.0 . .
C119 C120 H120 120.0 . .
C121 C120 C119 120.0 . .
C121 C120 H120 120.0 . .
C120 C121 H121 120.0 . .
C120 C121 C122 120.0 . .
C122 C121 H121 120.0 . .
C121 C122 H122 120.0 . .
C123 C122 C121 120.0 . .
C123 C122 H122 120.0 . .
C122 C123 H123 120.0 . .
C122 C123 C124 120.0 . .
C124 C123 H123 120.0 . .
C119 C124 H124 120.0 . .
C123 C124 C119 120.0 . .
C123 C124 H124 120.0 . .
C3N N5 C1N 110.8(17) . .
C3N N5 C5N 109(2) . .
C5N N5 C1N 119(2) . .
N5 C1N H1NA 109.9 . .
N5 C1N H1NB 108.4 . .
N5 C1N C2N 111.6(16) . .
H1NA C1N H1NB 107.9 . .
C2N C1N H1NA 108.8 . .
C2N C1N H1NB 110.2 . .
C1N C2N H2NA 116.0 . .
C1N C2N H2NB 117.2 . .
C1N C2N H2NC 117.9 . .
H2NA C2N H2NB 101.4 . .
H2NA C2N H2NC 100.8 . .
H2NB C2N H2NC 100.8 . .
N5 C3N H3NA 107.1 . .
N5 C3N H3NB 107.1 . .
H3NA C3N H3NB 106.8 . .
C4N C3N N5 121(2) . .
C4N C3N H3NA 106.2 . .
C4N C3N H3NB 107.6 . .
C3N C4N H4NA 111.0 . .
C3N C4N H4NB 110.4 . .
C3N C4N H4NC 109.4 . .
H4NA C4N H4NB 108.7 . .
H4NA C4N H4NC 108.5 . .
H4NB C4N H4NC 108.8 . .
N5 C5N H5NA 107.8 . .
N5 C5N H5NB 108.1 . .
H5NA C5N H5NB 107.4 . .
C6N C5N N5 116(2) . .
C6N C5N H5NA 107.9 . .
C6N C5N H5NB 109.3 . .
C5N C6N H6NA 111.6 . .
C5N C6N H6NB 111.3 . .
C5N C6N H6NC 113.2 . .
H6NA C6N H6NB 107.0 . .
H6NA C6N H6NC 107.0 . .
H6NB C6N H6NC 106.4 . .
N4 C133 C132 164(5) . .
C134 C134 H134 124.4 2 .
C135 C134 C134 111(3) . 2
C135 C134 H134 124.2 . .
C134 C135 H135 124.3 . .
C136 C135 C134 111(5) . .
C136 C135 H135 124.3 . .
C135 C136 C136 131(4) . 2
C135 C136 H136 114.6 . .
C136 C136 H136 114.6 2 .

loop_
_geom_bond_atom_site_label_1
_geom_bond_atom_site_label_2
_geom_bond_distance
_geom_bond_site_symmetry_2
Mg1 Mg4 3.609(3) .
Mg1 O1 1.930(6) .
Mg1 O2 1.961(6) .
Mg1 O3 2.107(5) .
Mg1 O8 2.031(5) .
Mg1 N3 2.212(6) .
Mg2 Mg4 3.612(3) .
Mg2 O5 1.890(6) .
Mg2 O6 1.954(6) .
Mg2 O7 2.106(5) .
Mg2 O12 2.046(6) .
Mg2 N2 2.202(6) .
Mg3 Mg4 3.581(3) .
Mg3 O4 2.021(6) .
Mg3 O9 1.934(6) .
Mg3 O10 1.954(6) .
Mg3 O11 2.089(5) .
Mg3 N1 2.200(6) .
Mg4 O3 2.106(5) .
Mg4 O7 2.118(5) .
Mg4 O11 2.105(5) .
Mg4 O13 2.092(5) .
Mg4 O14 2.120(5) .
Mg4 O15 2.112(5) .
O1 C1 1.327(9) .
O2 C16 1.325(8) .
O3 C32 1.268(9) .
O4 C32 1.249(8) .
O5 C33 1.340(9) .
O6 C48 1.327(9) .
O7 C64 1.278(8) .
O8 C64 1.222(8) .
O9 C65 1.363(10) .
O10 C80 1.346(8) .
O11 C96 1.315(8) .
O12 C96 1.193(8) .
O13 H13 0.8200 .
O13 C104 1.431(9) .
O14 H14 0.859(9) .
O14 C111 1.445(9) .
O15 H15 0.8200 .
O15 C97 1.453(13) .
N1 C71 1.474(9) .
N1 C86 1.526(9) .
N1 C95 1.462(10) .
N2 C39 1.483(10) .
N2 C54 1.496(10) .
N2 C63 1.444(9) .
N3 C3AA 1.476(9) .
N3 C22 1.532(9) .
N3 C31 1.458(9) .
C1 C2 1.420(11) .
C1 C6 1.393(12) .
C2 C3 1.348(12) .
C2 C7 1.603(13) .
C3 H3 0.9300 .
C3 C4 1.395(13) .
C3AA H3AA 0.9700 .
C3AA H3AB 0.9700 .
C3AA C6 1.489(11) .
C4 C5 1.362(13) .
C4 C11 1.545(12) .
C5 H5 0.9300 .
C5 C6 1.386(11) .
C7 C8 1.517(16) .
C7 C9 1.499(15) .
C7 C10 1.546(13) .
C8 H8A 0.9600 .
C8 H8B 0.9600 .
C8 H8C 0.9600 .
C9 H9A 0.9600 .
C9 H9B 0.9600 .
C9 H9C 0.9600 .
C10 H10A 0.9600 .
C10 H10B 0.9600 .
C10 H10C 0.9600 .
C11 C12 1.499(17) .
C11 C13 1.508(16) .
C11 C14 1.541(15) .
C12 H12A 0.9600 .
C12 H12B 0.9600 .
C12 H12C 0.9600 .
C13 H13A 0.9600 .
C13 H13B 0.9600 .
C13 H13C 0.9600 .
C14 H14A 0.9600 .
C14 H14B 0.9600 .
C14 H14C 0.9600 .
C16 C17 1.428(9) .
C16 C21 1.409(10) .
C17 C18 1.404(10) .
C17 C23 1.536(12) .
C18 H18 0.9300 .
C18 C19 1.398(11) .
C19 C20 1.377(10) .
C19 C27 1.553(10) .
C20 H20 0.9300 .
C20 C21 1.400(10) .
C21 C22 1.519(9) .
C22 H22A 0.9700 .
C22 H22B 0.9700 .
C23 C24 1.541(11) .
C23 C25 1.532(14) .
C23 C26 1.482(15) .
C24 H24A 0.9600 .
C24 H24B 0.9600 .
C24 H24C 0.9600 .
C25 H25A 0.9600 .
C25 H25B 0.9600 .
C25 H25C 0.9600 .
C26 H26A 0.9600 .
C26 H26B 0.9600 .
C26 H26C 0.9600 .
C27 C28 1.544(12) .
C27 C29 1.544(11) .
C27 C30 1.512(12) .
C28 H28A 0.9600 .
C28 H28B 0.9600 .
C28 H28C 0.9600 .
C29 H29A 0.9600 .
C29 H29B 0.9600 .
C29 H29C 0.9600 .
C30 H30A 0.9600 .
C30 H30B 0.9600 .
C30 H30C 0.9600 .
C31 H31A 0.9700 .
C31 H31B 0.9700 .
C31 C32 1.505(11) .
C33 C34 1.397(11) .
C33 C38 1.433(11) .
C34 C35 1.412(12) .
C34 C40 1.528(12) .
C35 H35 0.9300 .
C35 C36 1.382(14) .
C36 C37 1.402(13) .
C36 C44 1.510(14) .
C37 H37 0.9300 .
C37 C38 1.390(11) .
C38 C39 1.510(12) .
C39 H39A 0.9700 .
C39 H39B 0.9700 .
C40 C41 1.523(15) .
C40 C42 1.525(13) .
C40 C43 1.576(16) .
C41 H41A 0.9600 .
C41 H41B 0.9600 .
C41 H41C 0.9600 .
C42 H42A 0.9600 .
C42 H42B 0.9600 .
C42 H42C 0.9600 .
C43 H43A 0.9600 .
C43 H43B 0.9600 .
C43 H43C 0.9600 .
C44 C45 1.49(3) .
C44 C46 1.44(2) .
C44 C47 1.52(2) .
C45 H45A 0.9601 .
C45 H45B 0.9601 .
C45 H45C 0.9601 .
C46 H46A 0.9633 .
C46 H46B 0.9632 .
C46 H46C 0.9633 .
C47 H47A 0.9600 .
C47 H47B 0.9600 .
C47 H47C 0.9600 .
C48 C49 1.414(10) .
C48 C53 1.431(9) .
C49 C50 1.415(11) .
C49 C55 1.537(11) .
C50 H50 0.9300 .
C50 C51 1.410(11) .
C51 C52 1.417(11) .
C51 C59 1.510(12) .
C52 H52 0.9300 .
C52 C53 1.398(11) .
C53 C54 1.484(10) .
C54 H54A 0.9700 .
C54 H54B 0.9700 .
C55 C56 1.528(14) .
C55 C57 1.544(14) .
C55 C58 1.516(12) .
C56 H56A 0.9600 .
C56 H56B 0.9600 .
C56 H56C 0.9600 .
C57 H57A 0.9600 .
C57 H57B 0.9600 .
C57 H57C 0.9600 .
C58 H58A 0.9600 .
C58 H58B 0.9600 .
C58 H58C 0.9600 .
C59 C60 1.539(15) .
C59 C61 1.518(12) .
C59 C62 1.496(14) .
C60 H60A 0.9600 .
C60 H60B 0.9600 .
C60 H60C 0.9600 .
C61 H61A 0.9600 .
C61 H61B 0.9600 .
C61 H61C 0.9600 .
C62 H62A 0.9600 .
C62 H62B 0.9600 .
C62 H62C 0.9600 .
C63 H63A 0.9700 .
C63 H63B 0.9700 .
C63 C64 1.538(10) .
C65 C66 1.414(11) .
C65 C70 1.390(11) .
C66 C67 1.337(13) .
C66 C72 1.555(15) .
C67 H67 0.9300 .
C67 C68 1.465(14) .
C68 C69 1.359(13) .
C68 C76 1.527(15) .
C69 H69 0.9300 .
C69 C70 1.380(12) .
C70 C71 1.504(11) .
C71 H71A 0.9700 .
C71 H71B 0.9700 .
C72 C73 1.51(3) .
C72 C74 1.549(18) .
C72 C75 1.52(2) .
C73 H73A 0.9600 .
C73 H73B 0.9600 .
C73 H73C 0.9600 .
C74 H74A 0.9600 .
C74 H74B 0.9600 .
C74 H74C 0.9600 .
C75 H75A 0.9600 .
C75 H75B 0.9600 .
C75 H75C 0.9600 .
C76 C77 1.420(19) .
C76 C78 1.430(17) .
C76 C79 1.86(3) .
C76 C79' 1.97(3) .
C77 H77A 0.9600 .
C77 H77B 0.9600 .
C77 H77C 0.9600 .
C78 H78A 0.9600 .
C78 H78B 0.9600 .
C78 H78C 0.9600 .
C80 C81 1.409(11) .
C80 C85 1.414(10) .
C81 C82 1.395(10) .
C81 C87 1.564(10) .
C82 H82 0.9300 .
C82 C83 1.382(10) .
C83 C84 1.402(11) .
C83 C91 1.507(10) .
C84 H84 0.9300 .
C84 C85 1.394(9) .
C85 C86 1.497(10) .
C86 H86A 0.9700 .
C86 H86B 0.9700 .
C87 C88 1.538(16) .
C87 C89 1.501(14) .
C87 C90 1.503(13) .
C88 H88A 0.9600 .
C88 H88B 0.9600 .
C88 H88C 0.9600 .
C89 H89A 0.9600 .
C89 H89B 0.9600 .
C89 H89C 0.9600 .
C90 H90A 0.9600 .
C90 H90B 0.9600 .
C90 H90C 0.9600 .
C91 C92 1.528(11) .
C91 C93 1.550(13) .
C91 C94 1.554(13) .
C92 H92A 0.9600 .
C92 H92B 0.9600 .
C92 H92C 0.9600 .
C93 H93A 0.9600 .
C93 H93B 0.9600 .
C93 H93C 0.9600 .
C94 H94A 0.9600 .
C94 H94B 0.9600 .
C94 H94C 0.9600 .
C95 H95A 0.9700 .
C95 H95B 0.9700 .
C95 C96 1.500(9) .
C97 H97A 0.9700 .
C97 H97B 0.9700 .
C97 C98 1.444(14) .
C98 C99 1.3900 .
C98 C103 1.3900 .
C99 H99 0.9300 .
C99 C100 1.3900 .
C100 H100 0.9300 .
C100 C101 1.3900 .
C101 H101 0.9300 .
C101 C102 1.3900 .
C102 H102 0.9300 .
C102 C103 1.3900 .
C103 H103 0.9300 .
C104 H10D 0.9700 .
C104 H10E 0.9700 .
C104 C105 1.523(12) .
C105 C106 1.324(13) .
C105 C110 1.398(12) .
C106 H106 0.9300 .
C106 C107 1.331(14) .
C107 H107 0.9300 .
C107 C108 1.358(15) .
C108 H108 0.9300 .
C108 C109 1.324(18) .
C109 H109 0.9300 .
C109 C110 1.398(16) .
C110 H110 0.9300 .
C111 H11A 0.9700 .
C111 H11B 0.9700 .
C111 C112 1.519(12) .
C112 C113 1.337(13) .
C112 C117 1.398(13) .
C113 H113 0.9300 .
C113 C114 1.411(15) .
C114 H114 0.9300 .
C114 C115 1.362(17) .
C115 H115 0.9300 .
C115 C116 1.350(17) .
C116 H116 0.9300 .
C116 C117 1.366(16) .
C117 H117 0.9300 .
C79 H79A 0.9600 .
C79 H79B 0.9600 .
C79 H79C 0.9600 .
C79' H79D 0.9600 .
C79' H79E 0.9600 .
C79' H79F 0.9600 .
O1A H1A 0.8200 .
O1A C1A 1.41(2) .
C1A H1AA 0.9700 .
C1A H1AB 0.9700 .
C1A C2A 1.45(2) .
C2A C3A 1.3900 .
C2A C7A 1.3900 .
C3A H3A 0.9300 .
C3A C4A 1.3900 .
C4A H4A 0.9300 .
C4A C5A 1.3900 .
C5A H5A 0.9300 .
C5A C6A 1.3900 .
C6A H6A 0.9300 .
C6A C7A 1.3900 .
C7A H7A 0.9300 .
C138 H13D 0.9605 .
C138 H13E 0.9605 .
C138 H13F 0.9605 .
C138 C139 1.58(3) .
C139 C140 1.3900 .
C139 C144 1.3900 .
C140 H140 0.9300 .
C140 C141 1.3900 .
C141 H141 0.9300 .
C141 C142 1.3900 .
C142 H142 0.9300 .
C142 C143 1.3900 .
C143 H143 0.9300 .
C143 C144 1.3900 .
C144 H144 0.9300 .
O1B H1B 0.8200 .
O1B C1B 1.57(2) .
C1B H1BA 0.9700 .
C1B H1BB 0.9700 .
C1B C2B 1.39(2) .
C2B C3B 1.3900 .
C2B C7B 1.3900 .
C3B H3B 0.9300 .
C3B C4B 1.3900 .
C4B H4B 0.9300 .
C4B C5B 1.3900 .
C5B H5B 0.9300 .
C5B C6B 1.3900 .
C6B H6B 0.9300 .
C6B C7B 1.3900 .
C7B H7B 0.9300 .
C125 H12D 0.9600 .
C125 H12E 0.9600 .
C125 H12F 0.9600 .
C125 C126 1.469(15) .
C126 C127 1.3900 .
C126 C131 1.3900 .
C127 H127 0.9300 .
C127 C128 1.3900 .
C128 H128 0.9300 .
C128 C129 1.3900 .
C129 H129 0.9300 .
C129 C130 1.3900 .
C130 H130 0.9300 .
C130 C131 1.3900 .
C131 H131 0.9300 .
C118 H11C 0.9600 .
C118 H11D 0.9600 .
C118 H11E 0.9600 .
C118 C119 1.328(17) .
C119 C120 1.3900 .
C119 C124 1.3900 .
C120 H120 0.9300 .
C120 C121 1.3900 .
C121 H121 0.9300 .
C121 C122 1.3900 .
C122 H122 0.9300 .
C122 C123 1.3900 .
C123 H123 0.9300 .
C123 C124 1.3900 .
C124 H124 0.9300 .
N5 C1N 1.564(19) .
N5 C3N 1.514(18) .
N5 C5N 1.56(2) .
C1N H1NA 0.9700 .
C1N H1NB 0.9700 .
C1N C2N 1.587(18) .
C2N H2NA 1.0342 .
C2N H2NB 1.0420 .
C2N H2NC 1.0463 .
C3N H3NA 0.9700 .
C3N H3NB 0.9700 .
C3N C4N 1.472(18) .
C4N H4NA 0.9685 .
C4N H4NB 0.9680 .
C4N H4NC 0.9672 .
C5N H5NA 0.9700 .
C5N H5NB 0.9700 .
C5N C6N 1.52(4) .
C6N H6NA 0.9848 .
C6N H6NB 0.9840 .
C6N H6NC 0.9889 .
N4 C133 1.211(17) .
C132 H13G 1.0018 .
C132 H13H 1.0037 .
C132 H13I 1.0034 .
C132 C133 1.545(18) .
C134 C134 1.71(7) 2
C134 H134 0.9300 .
C134 C135 1.66(7) .
C135 H135 0.9300 .
C135 C136 1.07(7) .
C136 C136 1.49(8) 2
C136 H136 0.9300 .

loop_
_geom_torsion_atom_site_label_1
_geom_torsion_atom_site_label_2
_geom_torsion_atom_site_label_3
_geom_torsion_atom_site_label_4
_geom_torsion
_geom_torsion_site_symmetry_1
_geom_torsion_site_symmetry_4
Mg1 Mg4 O3 C32 -169.9(7) . .
Mg1 Mg4 O7 Mg2 -166.6(3) . .
Mg1 Mg4 O7 C64 24.3(5) . .
Mg1 Mg4 O11 Mg3 -72.4(3) . .
Mg1 Mg4 O11 C96 117.9(5) . .
Mg1 Mg4 O13 C104 -22.9(6) . .
Mg1 Mg4 O14 C111 -120.2(5) . .
Mg1 Mg4 O15 C97 170.8(6) . .
Mg1 O1 C1 C2 -134.4(7) . .
Mg1 O1 C1 C6 46.4(10) . .
Mg1 O2 C16 C17 -126.0(6) . .
Mg1 O2 C16 C21 52.0(8) . .
Mg1 O3 C32 O4 175.3(6) . .
Mg1 O3 C32 C31 -6.2(8) . .
Mg1 O8 C64 O7 -23.8(12) . .
Mg1 O8 C64 C63 155.9(6) . .
Mg1 N3 C3AA C6 59.5(7) . .
Mg1 N3 C22 C21 56.8(6) . .
Mg1 N3 C31 C32 28.4(7) . .
Mg2 Mg4 O3 Mg1 -70.3(3) . .
Mg2 Mg4 O3 C32 119.8(5) . .
Mg2 Mg4 O7 C64 -169.1(7) . .
Mg2 Mg4 O11 Mg3 -167.9(3) . .
Mg2 Mg4 O11 C96 22.4(5) . .
Mg2 Mg4 O13 C104 167.3(5) . .
Mg2 Mg4 O14 C111 -26.0(6) . .
Mg2 Mg4 O15 C97 -115.6(6) . .
Mg2 O5 C33 C34 -140.0(7) . .
Mg2 O5 C33 C38 40.5(10) . .
Mg2 O6 C48 C49 -128.4(7) . .
Mg2 O6 C48 C53 50.5(9) . .
Mg2 O7 C64 O8 172.6(5) . .
Mg2 O7 C64 C63 -7.1(8) . .
Mg2 O12 C96 O11 -26.0(13) . .
Mg2 O12 C96 C95 155.0(6) . .
Mg2 N2 C39 C38 60.1(8) . .
Mg2 N2 C54 C53 58.5(7) . .
Mg2 N2 C63 C64 32.0(7) . .
Mg3 Mg4 O3 Mg1 -167.0(3) . .
Mg3 Mg4 O3 C32 23.1(5) . .
Mg3 Mg4 O7 Mg2 -70.2(3) . .
Mg3 Mg4 O7 C64 120.7(5) . .
Mg3 Mg4 O11 C96 -169.7(7) . .
Mg3 Mg4 O13 C104 -118.1(5) . .
Mg3 Mg4 O14 C111 163.9(5) . .
Mg3 Mg4 O15 C97 -20.2(7) . .
Mg3 O4 C32 O3 -29.3(12) . .
Mg3 O4 C32 C31 152.2(6) . .
Mg3 O9 C65 C66 -130.2(8) . .
Mg3 O9 C65 C70 53.6(10) . .
Mg3 O10 C80 C81 -127.2(7) . .
Mg3 O10 C80 C85 51.3(8) . .
Mg3 O11 C96 O12 174.7(6) . .
Mg3 O11 C96 C95 -6.2(8) . .
Mg3 N1 C71 C70 63.7(8) . .
Mg3 N1 C86 C85 59.3(6) . .
Mg3 N1 C95 C96 29.9(7) . .
Mg4 Mg1 O1 C1 80.0(7) . .
Mg4 Mg1 O2 C16 -146.9(5) . .
Mg4 Mg1 O3 C32 170.9(6) . .
Mg4 Mg1 O8 C64 31.1(7) . .
Mg4 Mg1 N3 C3AA -161.9(4) . .
Mg4 Mg1 N3 C22 75.6(4) . .
Mg4 Mg1 N3 C31 -38.1(5) . .
Mg4 Mg2 O5 C33 86.8(7) . .
Mg4 Mg2 O6 C48 -143.5(5) . .
Mg4 Mg2 O7 C64 170.2(6) . .
Mg4 Mg2 O12 C96 31.9(8) . .
Mg4 Mg2 N2 C39 -164.1(5) . .
Mg4 Mg2 N2 C54 74.0(5) . .
Mg4 Mg2 N2 C63 -43.0(5) . .
Mg4 Mg3 O4 C32 34.6(7) . .
Mg4 Mg3 O9 C65 80.4(7) . .
Mg4 Mg3 O10 C80 -146.8(5) . .
Mg4 Mg3 O11 C96 170.8(6) . .
Mg4 Mg3 N1 C71 -163.8(4) . .
Mg4 Mg3 N1 C86 75.5(4) . .
Mg4 Mg3 N1 C95 -39.9(5) . .
Mg4 O3 C32 O4 -14.6(10) . .
Mg4 O3 C32 C31 163.8(5) . .
Mg4 O7 C64 O8 -18.2(10) . .
Mg4 O7 C64 C63 162.2(5) . .
Mg4 O11 C96 O12 -15.4(10) . .
Mg4 O11 C96 C95 163.7(5) . .
Mg4 O13 C104 C105 -121.7(6) . .
Mg4 O14 C111 C112 -126.3(6) . .
Mg4 O15 C97 C98 -121.1(9) . .
O1 Mg1 Mg4 Mg2 40.8(3) . .
O1 Mg1 Mg4 Mg3 -66.1(3) . .
O1 Mg1 Mg4 O3 -78.9(4) . .
O1 Mg1 Mg4 O7 47.8(3) . .
O1 Mg1 Mg4 O11 -35.6(3) . .
O1 Mg1 Mg4 O13 -133.4(3) . .
O1 Mg1 Mg4 O14 148.0(3) . .
O1 Mg1 Mg4 O15 103.2(4) . .
O1 Mg1 O2 C16 47.5(6) . .
O1 Mg1 O3 Mg4 129.0(3) . .
O1 Mg1 O3 C32 -60.2(6) . .
O1 Mg1 O8 C64 -113.0(7) . .
O1 Mg1 N3 C3AA -19.5(5) . .
O1 Mg1 N3 C22 -142.1(4) . .
O1 Mg1 N3 C31 104.2(5) . .
O1 C1 C2 C3 -179.6(7) . .
O1 C1 C2 C7 -1.1(11) . .
O1 C1 C6 C3AA 1.8(11) . .
O1 C1 C6 C5 -179.6(6) . .
O2 Mg1 Mg4 Mg2 -121.80(17) . .
O2 Mg1 Mg4 Mg3 131.30(17) . .
O2 Mg1 Mg4 O3 118.5(3) . .
O2 Mg1 Mg4 O7 -114.8(2) . .
O2 Mg1 Mg4 O11 161.8(2) . .
O2 Mg1 Mg4 O13 64.0(2) . .
O2 Mg1 Mg4 O14 -14.6(2) . .
O2 Mg1 Mg4 O15 -59.3(3) . .
O2 Mg1 O1 C1 -123.1(6) . .
O2 Mg1 O3 Mg4 -63.6(3) . .
O2 Mg1 O3 C32 107.2(5) . .
O2 Mg1 O8 C64 116.1(7) . .
O2 Mg1 N3 C3AA 110.6(5) . .
O2 Mg1 N3 C22 -12.0(4) . .
O2 Mg1 N3 C31 -125.7(5) . .
O2 C16 C17 C18 -178.6(7) . .
O2 C16 C17 C23 1.6(12) . .
O2 C16 C21 C20 177.7(7) . .
O2 C16 C21 C22 2.8(10) . .
O3 Mg1 Mg4 Mg2 119.7(3) . .
O3 Mg1 Mg4 Mg3 12.8(3) . .
O3 Mg1 Mg4 O7 126.7(3) . .
O3 Mg1 Mg4 O11 43.3(3) . .
O3 Mg1 Mg4 O13 -54.5(3) . .
O3 Mg1 Mg4 O14 -133.1(3) . .
O3 Mg1 Mg4 O15 -177.9(4) . .
O3 Mg1 O1 C1 40.7(7) . .
O3 Mg1 O2 C16 -119.3(5) . .
O3 Mg1 O8 C64 14.2(8) . .
O3 Mg1 N3 C3AA -148.0(5) . .
O3 Mg1 N3 C22 89.5(4) . .
O3 Mg1 N3 C31 -24.2(4) . .
O3 Mg4 O7 Mg2 -142.1(2) . .
O3 Mg4 O7 C64 48.8(5) . .
O3 Mg4 O11 Mg3 -51.6(3) . .
O3 Mg4 O11 C96 138.7(5) . .
O3 Mg4 O13 C104 -47.7(5) . .
O3 Mg4 O14 C111 -142.3(5) . .
O3 Mg4 O15 C97 150(4) . .
O4 Mg3 Mg4 Mg1 -26.58(19) . .
O4 Mg3 Mg4 Mg2 -132.93(19) . .
O4 Mg3 Mg4 O3 -19.7(2) . .
O4 Mg3 Mg4 O7 -103.0(2) . .
O4 Mg3 Mg4 O11 -144.8(3) . .
O4 Mg3 Mg4 O13 80.7(2) . .
O4 Mg3 Mg4 O14 37.6(3) . .
O4 Mg3 Mg4 O15 159.7(2) . .
O4 Mg3 O9 C65 137.2(6) . .
O4 Mg3 O10 C80 148.5(5) . .
O4 Mg3 O11 Mg4 31.5(3) . .
O4 Mg3 O11 C96 -157.6(5) . .
O4 Mg3 N1 C71 -126.2(13) . .
O4 Mg3 N1 C86 113.0(13) . .
O4 Mg3 N1 C95 -2.4(16) . .
O5 Mg2 Mg4 Mg1 -61.2(3) . .
O5 Mg2 Mg4 Mg3 46.0(3) . .
O5 Mg2 Mg4 O3 -31.3(3) . .
O5 Mg2 Mg4 O7 -74.2(4) . .
O5 Mg2 Mg4 O11 52.4(3) . .
O5 Mg2 Mg4 O13 109.2(4) . .
O5 Mg2 Mg4 O14 -128.3(3) . .
O5 Mg2 Mg4 O15 152.1(3) . .
O5 Mg2 O6 C48 50.5(7) . .
O5 Mg2 O7 Mg4 129.3(3) . .
O5 Mg2 O7 C64 -60.5(5) . .
O5 Mg2 O12 C96 -107.7(8) . .
O5 Mg2 N2 C39 -25.6(5) . .
O5 Mg2 N2 C54 -147.5(5) . .
O5 Mg2 N2 C63 95.4(5) . .
O5 C33 C34 C35 -178.0(8) . .
O5 C33 C34 C40 -0.3(12) . .
O5 C33 C38 C37 178.7(7) . .
O5 C33 C38 C39 -0.9(11) . .
O6 Mg2 Mg4 Mg1 133.83(17) . .
O6 Mg2 Mg4 Mg3 -118.99(17) . .
O6 Mg2 Mg4 O3 163.7(2) . .
O6 Mg2 Mg4 O7 120.8(3) . .
O6 Mg2 Mg4 O11 -112.6(2) . .
O6 Mg2 Mg4 O13 -55.8(3) . .
O6 Mg2 Mg4 O14 66.7(2) . .
O6 Mg2 Mg4 O15 -12.9(2) . .
O6 Mg2 O5 C33 -114.0(7) . .
O6 Mg2 O7 Mg4 -62.2(3) . .
O6 Mg2 O7 C64 108.1(5) . .
O6 Mg2 O12 C96 118.4(8) . .
O6 Mg2 N2 C39 107.4(5) . .
O6 Mg2 N2 C54 -14.5(5) . .
O6 Mg2 N2 C63 -131.5(5) . .
O6 C48 C49 C50 -177.4(7) . .
O6 C48 C49 C55 1.1(13) . .
O6 C48 C53 C52 178.2(7) . .
O6 C48 C53 C54 1.2(11) . .
O7 Mg2 Mg4 Mg1 13.0(3) . .
O7 Mg2 Mg4 Mg3 120.2(3) . .
O7 Mg2 Mg4 O3 42.9(3) . .
O7 Mg2 Mg4 O11 126.6(3) . .
O7 Mg2 Mg4 O13 -176.6(4) . .
O7 Mg2 Mg4 O14 -54.1(3) . .
O7 Mg2 Mg4 O15 -133.7(3) . .
O7 Mg2 O5 C33 50.7(7) . .
O7 Mg2 O6 C48 -116.1(5) . .
O7 Mg2 O12 C96 14.5(9) . .
O7 Mg2 N2 C39 -148.7(5) . .
O7 Mg2 N2 C54 89.3(5) . .
O7 Mg2 N2 C63 -27.7(5) . .
O7 Mg4 O3 Mg1 -49.7(3) . .
O7 Mg4 O3 C32 140.4(5) . .
O7 Mg4 O11 Mg3 -143.4(3) . .
O7 Mg4 O11 C96 46.9(5) . .
O7 Mg4 O13 C104 136(4) . .
O7 Mg4 O14 C111 -50.7(5) . .
O7 Mg4 O15 C97 -137.6(6) . .
O8 Mg1 Mg4 Mg2 -26.20(16) . .
O8 Mg1 Mg4 Mg3 -133.09(17) . .
O8 Mg1 Mg4 O3 -145.9(3) . .
O8 Mg1 Mg4 O7 -19.1(2) . .
O8 Mg1 Mg4 O11 -102.6(2) . .
O8 Mg1 Mg4 O13 159.6(2) . .
O8 Mg1 Mg4 O14 81.0(2) . .
O8 Mg1 Mg4 O15 36.3(3) . .
O8 Mg1 O1 C1 137.4(6) . .
O8 Mg1 O2 C16 147.8(5) . .
O8 Mg1 O3 Mg4 30.8(3) . .
O8 Mg1 O3 C32 -158.4(5) . .
O8 Mg1 N3 C3AA -125.1(12) . .
O8 Mg1 N3 C22 112.4(13) . .
O8 Mg1 N3 C31 -1.3(15) . .
O9 Mg3 Mg4 Mg1 40.4(3) . .
O9 Mg3 Mg4 Mg2 -65.9(3) . .
O9 Mg3 Mg4 O3 47.3(3) . .
O9 Mg3 Mg4 O7 -36.0(4) . .
O9 Mg3 Mg4 O11 -77.8(4) . .
O9 Mg3 Mg4 O13 147.6(4) . .
O9 Mg3 Mg4 O14 104.6(4) . .
O9 Mg3 Mg4 O15 -133.3(3) . .
O9 Mg3 O4 C32 -107.5(8) . .
O9 Mg3 O10 C80 47.7(6) . .
O9 Mg3 O11 Mg4 128.1(3) . .
O9 Mg3 O11 C96 -61.0(5) . .
O9 Mg3 N1 C71 -23.6(5) . .
O9 Mg3 N1 C86 -144.4(5) . .
O9 Mg3 N1 C95 100.2(5) . .
O9 C65 C66 C67 -169.4(9) . .
O9 C65 C66 C72 6.2(15) . .
O9 C65 C70 C69 172.4(9) . .
O9 C65 C70 C71 -8.0(12) . .
O10 Mg3 Mg4 Mg1 -123.15(17) . .
O10 Mg3 Mg4 Mg2 130.50(17) . .
O10 Mg3 Mg4 O3 -116.3(2) . .
O10 Mg3 Mg4 O7 160.5(2) . .
O10 Mg3 Mg4 O11 118.6(3) . .
O10 Mg3 Mg4 O13 -15.9(2) . .
O10 Mg3 Mg4 O14 -59.0(3) . .
O10 Mg3 Mg4 O15 63.2(2) . .
O10 Mg3 O4 C32 120.4(8) . .
O10 Mg3 O9 C65 -121.7(6) . .
O10 Mg3 O11 Mg4 -64.3(3) . .
O10 Mg3 O11 C96 106.6(5) . .
O10 Mg3 N1 C71 107.5(5) . .
O10 Mg3 N1 C86 -13.3(4) . .
O10 Mg3 N1 C95 -128.7(5) . .
O10 C80 C81 C82 179.5(7) . .
O10 C80 C81 C87 -3.3(12) . .
O10 C80 C85 C84 -179.8(6) . .
O10 C80 C85 C86 3.7(10) . .
O11 Mg3 Mg4 Mg1 118.2(3) . .
O11 Mg3 Mg4 Mg2 11.9(3) . .
O11 Mg3 Mg4 O3 125.1(3) . .
O11 Mg3 Mg4 O7 41.8(3) . .
O11 Mg3 Mg4 O13 -134.5(3) . .
O11 Mg3 Mg4 O14 -177.6(4) . .
O11 Mg3 Mg4 O15 -55.5(3) . .
O11 Mg3 O4 C32 17.1(8) . .
O11 Mg3 O9 C65 42.2(7) . .
O11 Mg3 O10 C80 -118.7(5) . .
O11 Mg3 N1 C71 -149.4(5) . .
O11 Mg3 N1 C86 89.9(4) . .
O11 Mg3 N1 C95 -25.5(4) . .
O11 Mg4 O3 Mg1 -141.9(2) . .
O11 Mg4 O3 C32 48.3(5) . .
O11 Mg4 O7 Mg2 -50.0(3) . .
O11 Mg4 O7 C64 141.0(5) . .
O11 Mg4 O13 C104 -139.8(5) . .
O11 Mg4 O14 C111 142(4) . .
O11 Mg4 O15 C97 -45.5(6) . .
O12 Mg2 Mg4 Mg1 -131.79(18) . .
O12 Mg2 Mg4 Mg3 -24.62(18) . .
O12 Mg2 Mg4 O3 -102.0(2) . .
O12 Mg2 Mg4 O7 -144.8(3) . .
O12 Mg2 Mg4 O11 -18.2(2) . .
O12 Mg2 Mg4 O13 38.5(3) . .
O12 Mg2 Mg4 O14 161.1(2) . .
O12 Mg2 Mg4 O15 81.5(2) . .
O12 Mg2 O5 C33 146.2(7) . .
O12 Mg2 O6 C48 151.4(5) . .
O12 Mg2 O7 Mg4 31.6(3) . .
O12 Mg2 O7 C64 -158.2(5) . .
O12 Mg2 N2 C39 -137.1(13) . .
O12 Mg2 N2 C54 101.0(14) . .
O12 Mg2 N2 C63 -16.1(16) . .
O13 Mg4 O3 Mg1 130.5(3) . .
O13 Mg4 O3 C32 -39.3(5) . .
O13 Mg4 O7 Mg2 34(4) . .
O13 Mg4 O7 C64 -135(4) . .
O13 Mg4 O11 Mg3 40.0(3) . .
O13 Mg4 O11 C96 -129.7(5) . .
O13 Mg4 O14 C111 125.9(5) . .
O13 Mg4 O15 C97 42.0(6) . .
O13 C104 C105 C106 -13.7(13) . .
O13 C104 C105 C110 171.8(8) . .
O14 Mg4 O3 Mg1 41.3(3) . .
O14 Mg4 O3 C32 -128.6(5) . .
O14 Mg4 O7 Mg2 130.7(3) . .
O14 Mg4 O7 C64 -38.3(5) . .
O14 Mg4 O11 Mg3 24(4) . .
O14 Mg4 O11 C96 -146(4) . .
O14 Mg4 O13 C104 39.3(5) . .
O14 Mg4 O15 C97 131.3(6) . .
O14 C111 C112 C113 -5.8(13) . .
O14 C111 C112 C117 176.8(8) . .
O15 Mg4 O3 Mg1 23(4) . .
O15 Mg4 O3 C32 -147(4) . .
O15 Mg4 O7 Mg2 40.8(3) . .
O15 Mg4 O7 C64 -128.2(5) . .
O15 Mg4 O11 Mg3 129.2(3) . .
O15 Mg4 O11 C96 -40.5(5) . .
O15 Mg4 O13 C104 129.3(5) . .
O15 Mg4 O14 C111 36.7(5) . .
O15 C97 C98 C99 176.4(7) . .
O15 C97 C98 C103 -12.4(13) . .
N1 Mg3 Mg4 Mg1 145.98(19) . .
N1 Mg3 Mg4 Mg2 39.63(19) . .
N1 Mg3 Mg4 O3 152.8(2) . .
N1 Mg3 Mg4 O7 69.6(2) . .
N1 Mg3 Mg4 O11 27.8(3) . .
N1 Mg3 Mg4 O13 -106.8(2) . .
N1 Mg3 Mg4 O14 -149.9(3) . .
N1 Mg3 Mg4 O15 -27.7(3) . .
N1 Mg3 O4 C32 -5.6(18) . .
N1 Mg3 O9 C65 -31.9(6) . .
N1 Mg3 O10 C80 -40.5(5) . .
N1 Mg3 O11 Mg4 -152.8(3) . .
N1 Mg3 O11 C96 18.0(5) . .
N1 C95 C96 O11 -17.6(9) . .
N1 C95 C96 O12 161.6(7) . .
N2 Mg2 Mg4 Mg1 42.8(2) . .
N2 Mg2 Mg4 Mg3 150.01(19) . .
N2 Mg2 Mg4 O3 72.7(2) . .
N2 Mg2 Mg4 O7 29.8(3) . .
N2 Mg2 Mg4 O11 156.4(2) . .
N2 Mg2 Mg4 O13 -146.8(3) . .
N2 Mg2 Mg4 O14 -24.3(3) . .
N2 Mg2 Mg4 O15 -103.9(2) . .
N2 Mg2 O5 C33 -23.7(7) . .
N2 Mg2 O6 C48 -38.4(6) . .
N2 Mg2 O7 Mg4 -150.6(3) . .
N2 Mg2 O7 C64 19.6(5) . .
N2 Mg2 O12 C96 3.1(19) . .
N2 C63 C64 O7 -18.5(9) . .
N2 C63 C64 O8 161.8(6) . .
N3 Mg1 Mg4 Mg2 146.73(18) . .
N3 Mg1 Mg4 Mg3 39.83(19) . .
N3 Mg1 Mg4 O3 27.0(3) . .
N3 Mg1 Mg4 O7 153.8(2) . .
N3 Mg1 Mg4 O11 70.4(2) . .
N3 Mg1 Mg4 O13 -27.5(2) . .
N3 Mg1 Mg4 O14 -106.0(2) . .
N3 Mg1 Mg4 O15 -150.8(3) . .
N3 Mg1 O1 C1 -32.2(6) . .
N3 Mg1 O2 C16 -41.2(5) . .
N3 Mg1 O3 Mg4 -153.4(3) . .
N3 Mg1 O3 C32 17.4(5) . .
N3 Mg1 O8 C64 -8.2(17) . .
N3 C3AA C6 C1 -57.3(9) . .
N3 C3AA C6 C5 124.1(7) . .
N3 C31 C32 O3 -16.7(10) . .
N3 C31 C32 O4 161.8(6) . .
C1 C2 C3 C4 0.5(13) . .
C1 C2 C7 C8 60.6(11) . .
C1 C2 C7 C9 -63.6(11) . .
C1 C2 C7 C10 -178.0(9) . .
C2 C1 C6 C3AA -177.4(7) . .
C2 C1 C6 C5 1.2(11) . .
C2 C3 C4 C5 -1.4(13) . .
C2 C3 C4 C11 177.9(8) . .
C3 C2 C7 C8 -120.8(10) . .
C3 C2 C7 C9 114.9(10) . .
C3 C2 C7 C10 0.5(13) . .
C3 C4 C5 C6 2.1(12) . .
C3 C4 C11 C12 18.7(14) . .
C3 C4 C11 C13 141.6(12) . .
C3 C4 C11 C14 -104.5(12) . .
C3AA N3 C22 C21 -66.8(8) . .
C3AA N3 C31 C32 152.0(6) . .
C4 C5 C6 C1 -2.1(12) . .
C4 C5 C6 C3AA 176.5(7) . .
C5 C4 C11 C12 -162.1(11) . .
C5 C4 C11 C13 -39.2(14) . .
C5 C4 C11 C14 74.8(13) . .
C6 C1 C2 C3 -0.4(11) . .
C6 C1 C2 C7 178.1(8) . .
C7 C2 C3 C4 -178.0(9) . .
C11 C4 C5 C6 -177.2(8) . .
C16 C17 C18 C19 -0.7(12) . .
C16 C17 C23 C24 175.4(9) . .
C16 C17 C23 C25 -69.3(10) . .
C16 C17 C23 C26 54.1(11) . .
C16 C21 C22 N3 -63.5(9) . .
C17 C16 C21 C20 -4.2(11) . .
C17 C16 C21 C22 -179.1(7) . .
C17 C18 C19 C20 -1.4(12) . .
C17 C18 C19 C27 177.7(7) . .
C18 C17 C23 C24 -4.5(13) . .
C18 C17 C23 C25 110.8(8) . .
C18 C17 C23 C26 -125.8(9) . .
C18 C19 C20 C21 0.6(11) . .
C18 C19 C27 C28 -49.5(10) . .
C18 C19 C27 C29 -168.3(7) . .
C18 C19 C27 C30 70.9(9) . .
C19 C20 C21 C16 2.2(11) . .
C19 C20 C21 C22 177.2(7) . .
C20 C19 C27 C28 129.4(8) . .
C20 C19 C27 C29 10.6(12) . .
C20 C19 C27 C30 -110.1(9) . .
C20 C21 C22 N3 121.4(7) . .
C21 C16 C17 C18 3.4(11) . .
C21 C16 C17 C23 -176.5(7) . .
C22 N3 C3AA C6 -179.3(6) . .
C22 N3 C31 C32 -86.8(7) . .
C23 C17 C18 C19 179.2(8) . .
C27 C19 C20 C21 -178.3(7) . .
C31 N3 C3AA C6 -60.7(8) . .
C31 N3 C22 C21 170.8(6) . .
C33 C34 C35 C36 0.5(15) . .
C33 C34 C40 C41 -62.1(12) . .
C33 C34 C40 C42 177.0(9) . .
C33 C34 C40 C43 56.9(11) . .
C33 C38 C39 N2 -51.0(10) . .
C34 C33 C38 C37 -0.8(12) . .
C34 C33 C38 C39 179.6(8) . .
C34 C35 C36 C37 -3.2(16) . .
C34 C35 C36 C44 179.9(12) . .
C35 C34 C40 C41 115.6(10) . .
C35 C34 C40 C42 -5.3(14) . .
C35 C34 C40 C43 -125.4(10) . .
C35 C36 C37 C38 3.9(15) . .
C35 C36 C44 C45 -90.2(19) . .
C35 C36 C44 C46 158.9(19) . .
C35 C36 C44 C47 26(2) . .
C36 C37 C38 C33 -2.0(14) . .
C36 C37 C38 C39 177.6(9) . .
C37 C36 C44 C45 93.0(18) . .
C37 C36 C44 C46 -18(2) . .
C37 C36 C44 C47 -150.7(14) . .
C37 C38 C39 N2 129.3(8) . .
C38 C33 C34 C35 1.5(12) . .
C38 C33 C34 C40 179.2(8) . .
C39 N2 C54 C53 -64.8(8) . .
C39 N2 C63 C64 154.3(6) . .
C40 C34 C35 C36 -177.2(10) . .
C44 C36 C37 C38 -179.2(11) . .
C48 C49 C50 C51 -1.7(13) . .
C48 C49 C55 C56 57.6(11) . .
C48 C49 C55 C57 -62.4(11) . .
C48 C49 C55 C58 176.7(9) . .
C48 C53 C54 N2 -61.7(9) . .
C49 C48 C53 C52 -2.9(12) . .
C49 C48 C53 C54 -179.9(8) . .
C49 C50 C51 C52 -1.4(13) . .
C49 C50 C51 C59 -179.8(9) . .
C50 C49 C55 C56 -123.9(9) . .
C50 C49 C55 C57 116.0(9) . .
C50 C49 C55 C58 -4.9(13) . .
C50 C51 C52 C53 2.3(12) . .
C50 C51 C59 C60 -49.6(12) . .
C50 C51 C59 C61 -169.3(8) . .
C50 C51 C59 C62 69.3(11) . .
C51 C52 C53 C48 -0.3(12) . .
C51 C52 C53 C54 176.8(8) . .
C52 C51 C59 C60 132.1(10) . .
C52 C51 C59 C61 12.5(13) . .
C52 C51 C59 C62 -109.0(11) . .
C52 C53 C54 N2 121.3(7) . .
C53 C48 C49 C50 3.8(12) . .
C53 C48 C49 C55 -177.8(8) . .
C54 N2 C39 C38 -178.8(6) . .
C54 N2 C63 C64 -85.1(7) . .
C55 C49 C50 C51 179.9(8) . .
C59 C51 C52 C53 -179.3(8) . .
C63 N2 C39 C38 -59.0(8) . .
C63 N2 C54 C53 174.4(6) . .
C65 C66 C67 C68 -7.2(16) . .
C65 C66 C72 C73 -70.9(17) . .
C65 C66 C72 C74 165.1(14) . .
C65 C66 C72 C75 52.3(15) . .
C65 C70 C71 N1 -53.7(11) . .
C66 C65 C70 C69 -4.0(13) . .
C66 C65 C70 C71 175.6(8) . .
C66 C67 C68 C69 4.4(17) . .
C66 C67 C68 C76 -179.6(13) . .
C67 C66 C72 C73 104.8(16) . .
C67 C66 C72 C74 -19(2) . .
C67 C66 C72 C75 -132.0(11) . .
C67 C68 C69 C70 -1.5(18) . .
C67 C68 C76 C77 -149.7(15) . .
C67 C68 C76 C78 31(2) . .
C67 C68 C76 C79 122.1(17) . .
C67 C68 C76 C79' -62.7(15) . .
C68 C69 C70 C65 1.4(17) . .
C68 C69 C70 C71 -178.1(11) . .
C69 C68 C76 C77 26(2) . .
C69 C68 C76 C78 -153.5(15) . .
C69 C68 C76 C79 -62(2) . .
C69 C68 C76 C79' 113.0(15) . .
C69 C70 C71 N1 125.9(9) . .
C70 C65 C66 C67 6.9(14) . .
C70 C65 C66 C72 -177.5(11) . .
C71 N1 C86 C85 -62.7(8) . .
C71 N1 C95 C96 153.0(6) . .
C72 C66 C67 C68 177.1(12) . .
C76 C68 C69 C70 -177.3(13) . .
C80 C81 C82 C83 0.7(13) . .
C80 C81 C87 C88 58.3(10) . .
C80 C81 C87 C89 -63.2(11) . .
C80 C81 C87 C90 176.9(10) . .
C80 C85 C86 N1 -64.8(8) . .
C81 C80 C85 C84 -1.2(10) . .
C81 C80 C85 C86 -177.7(7) . .
C81 C82 C83 C84 -1.9(12) . .
C81 C82 C83 C91 -179.7(8) . .
C82 C81 C87 C88 -124.5(9) . .
C82 C81 C87 C89 114.0(9) . .
C82 C81 C87 C90 -5.9(13) . .
C82 C83 C84 C85 1.6(11) . .
C82 C83 C91 C92 -168.7(8) . .
C82 C83 C91 C93 72.4(10) . .
C82 C83 C91 C94 -47.9(10) . .
C83 C84 C85 C80 -0.1(11) . .
C83 C84 C85 C86 176.3(7) . .
C84 C83 C91 C92 13.8(12) . .
C84 C83 C91 C93 -105.1(9) . .
C84 C83 C91 C94 134.5(8) . .
C84 C85 C86 N1 118.7(7) . .
C85 C80 C81 C82 0.9(11) . .
C85 C80 C81 C87 178.2(7) . .
C86 N1 C71 C70 -176.4(7) . .
C86 N1 C95 C96 -86.0(7) . .
C87 C81 C82 C83 -176.6(8) . .
C91 C83 C84 C85 179.3(7) . .
C95 N1 C71 C70 -56.8(9) . .
C95 N1 C86 C85 174.4(5) . .
C97 C98 C99 C100 170.7(11) . .
C97 C98 C103 C102 -171.9(10) . .
C98 C99 C100 C101 0.0 . .
C99 C98 C103 C102 0.0 . .
C99 C100 C101 C102 0.0 . .
C100 C101 C102 C103 0.0 . .
C101 C102 C103 C98 0.0 . .
C103 C98 C99 C100 0.0 . .
C104 C105 C106 C107 -177.5(9) . .
C104 C105 C110 C109 -179.7(11) . .
C105 C106 C107 C108 0.6(19) . .
C106 C105 C110 C109 5.5(17) . .
C106 C107 C108 C109 0(2) . .
C107 C108 C109 C110 3(2) . .
C108 C109 C110 C105 -5(2) . .
C110 C105 C106 C107 -3.3(16) . .
C111 C112 C113 C114 179.0(10) . .
C111 C112 C117 C116 -178.0(12) . .
C112 C113 C114 C115 2.9(19) . .
C113 C112 C117 C116 4.4(18) . .
C113 C114 C115 C116 -3(2) . .
C114 C115 C116 C117 4(2) . .
C115 C116 C117 C112 -4(2) . .
C117 C112 C113 C114 -3.6(17) . .
O1A C1A C2A C3A 55(2) . .
O1A C1A C2A C7A -121.1(15) . .
C1A C2A C3A C4A -176.0(16) . .
C1A C2A C7A C6A 176.0(16) . .
C2A C3A C4A C5A 0.0 . .
C3A C2A C7A C6A 0.0 . .
C3A C4A C5A C6A 0.0 . .
C4A C5A C6A C7A 0.0 . .
C5A C6A C7A C2A 0.0 . .
C7A C2A C3A C4A 0.0 . .
C138 C139 C140 C141 -176.1(16) . .
C138 C139 C144 C143 176.2(16) . .
C139 C140 C141 C142 0.0 . .
C140 C139 C144 C143 0.0 . .
C140 C141 C142 C143 0.0 . .
C141 C142 C143 C144 0.0 . .
C142 C143 C144 C139 0.0 . .
C144 C139 C140 C141 0.0 . .
O1B C1B C2B C3B -85.0(19) . .
O1B C1B C2B C7B 92.6(18) . .
C1B C2B C3B C4B 177.4(9) . .
C1B C2B C7B C6B -177.8(8) . .
C2B C3B C4B C5B 0.0 . .
C3B C2B C7B C6B 0.0 . .
C3B C4B C5B C6B 0.0 . .
C4B C5B C6B C7B 0.0 . .
C5B C6B C7B C2B 0.0 . .
C7B C2B C3B C4B 0.0 . .
C125 C126 C127 C128 -179.5(8) . .
C125 C126 C131 C130 179.4(8) . .
C126 C127 C128 C129 0.0 . .
C127 C126 C131 C130 0.0 . .
C127 C128 C129 C130 0.0 . .
C128 C129 C130 C131 0.0 . .
C129 C130 C131 C126 0.0 . .
C131 C126 C127 C128 0.0 . .
C118 C119 C120 C121 -171.8(14) . .
C118 C119 C124 C123 172.5(13) . .
C119 C120 C121 C122 0.0 . .
C120 C119 C124 C123 0.0 . .
C120 C121 C122 C123 0.0 . .
C121 C122 C123 C124 0.0 . .
C122 C123 C124 C119 0.0 . .
C124 C119 C120 C121 0.0 . .
C1N N5 C3N C4N 93(3) . .
C1N N5 C5N C6N -54(4) . .
C3N N5 C1N C2N -23(3) . .
C3N N5 C5N C6N 74(3) . .
C5N N5 C1N C2N 104(3) . .
C5N N5 C3N C4N -40(3) . .
C134 C134 C135 C136 21(4) 2 .
C134 C135 C136 C136 -33(6) . 2
